data_4332934
loop_
_publ_author_name
'Nitschke, Christian'
'Fenske, Dieter'
'Corrigan, John F.'

_publ_section_title
;
 Ferrocenyldiselenolate-Stabilized Copper&#x2212;Selenium Clusters
;
_journal_issue 23
_journal_name_full 'Inorganic Chemistry'
_journal_page_first 9394
_journal_page_last 9401
_journal_paper_doi 10.1021/ic061111n
_journal_volume 45
_journal_year 2006
_chemical_formula_sum 'C204 H276 Cu36 Fe6 P12 Se24'
_chemical_formula_weight 7617.47
_chemical_name_systematic
; 
 ? 
;
_space_group_IT_number 14
_symmetry_space_group_name_Hall '-P 2yn'
_symmetry_space_group_name_H-M 'P 1 21/n 1'
_atom_sites_solution_hydrogens geom
_atom_sites_solution_primary direct
_atom_sites_solution_secondary difmap
_audit_creation_method SHELXL-97
_cell_angle_alpha 90.00
_cell_angle_beta 92.280(10)
_cell_angle_gamma 90.00
_cell_formula_units_Z 4
_cell_length_a 19.878(3)
_cell_length_b 21.494(2)
_cell_length_c 61.897(10)
_cell_measurement_temperature 100(2)
_cell_volume 26425(6)
_computing_cell_refinement 'stoe x-area'
_computing_data_collection 'stoe x-area'
_computing_data_reduction 'stoe x-area'
_computing_structure_refinement 'SHELXL-97 (Sheldrick, 1997)'
_computing_structure_solution 'SHELXS-97 (Sheldrick, 1990)'
_diffrn_ambient_temperature 100(2)
_diffrn_measured_fraction_theta_full 0.965
_diffrn_measured_fraction_theta_max 0.965
_diffrn_measurement_device_type 'STOE IPDS II'
_diffrn_measurement_method rotation
_diffrn_radiation_monochromator graphite
_diffrn_radiation_source 'fine-focus sealed tube'
_diffrn_radiation_type MoK\a
_diffrn_radiation_wavelength 0.71073
_diffrn_reflns_av_R_equivalents 0.1264
_diffrn_reflns_av_sigmaI/netI 0.1069
_diffrn_reflns_limit_h_max 22
_diffrn_reflns_limit_h_min -22
_diffrn_reflns_limit_k_max 24
_diffrn_reflns_limit_k_min -23
_diffrn_reflns_limit_l_max 58
_diffrn_reflns_limit_l_min -70
_diffrn_reflns_number 85797
_diffrn_reflns_theta_full 23.83
_diffrn_reflns_theta_max 23.83
_diffrn_reflns_theta_min 3.17
_exptl_absorpt_coefficient_mu 6.562
_exptl_crystal_density_diffrn 1.915
_exptl_crystal_density_method 'not measured'
_exptl_crystal_F_000 14784
_refine_diff_density_max 2.153
_refine_diff_density_min -1.295
_refine_diff_density_rms 0.243
_refine_ls_extinction_method none
_refine_ls_goodness_of_fit_ref 1.024
_refine_ls_hydrogen_treatment mixed
_refine_ls_matrix_type fullcycle
_refine_ls_number_parameters 1427
_refine_ls_number_reflns 39264
_refine_ls_number_restraints 31
_refine_ls_restrained_S_all 1.024
_refine_ls_R_factor_all 0.1259
_refine_ls_R_factor_gt 0.0911
_refine_ls_shift/su_max 0.001
_refine_ls_shift/su_mean 0.000
_refine_ls_structure_factor_coef Fsqd
_refine_ls_weighting_details 'calc w=1/[\s^2^(Fo^2^)+(0.1829P)^2^+0.0000P] where P=(Fo^2^+2Fc^2^)/3'
_refine_ls_weighting_scheme calc
_refine_ls_wR_factor_gt 0.2472
_refine_ls_wR_factor_ref 0.2782
_reflns_number_gt 26364
_reflns_number_total 39264
_reflns_threshold_expression >2sigma(I)
_cod_data_source_file ic061111nsup1.cif
_cod_data_source_block cn154el_(6)
_cod_database_code 4332934

loop_
_symmetry_equiv_pos_as_xyz
'x, y, z'
'-x+1/2, y+1/2, -z+1/2'
'-x, -y, -z'
'x-1/2, -y-1/2, z-1/2'

loop_
_atom_site_label
_atom_site_type_symbol
_atom_site_fract_x
_atom_site_fract_y
_atom_site_fract_z
_atom_site_U_iso_or_equiv
_atom_site_adp_type
_atom_site_occupancy
_atom_site_symmetry_multiplicity
_atom_site_calc_flag
_atom_site_refinement_flags
_atom_site_disorder_assembly
_atom_site_disorder_group
Se1 Se 0.46269(8) 0.90766(7) 0.07469(3) 0.0505(4) Uani 1 1 d . . .
Se2 Se 0.64054(8) 0.82541(7) 0.08338(3) 0.0496(4) Uani 1 1 d . . .
Se3 Se 0.28252(8) 0.80991(7) 0.08274(3) 0.0504(4) Uani 1 1 d . . .
Se4 Se 0.28240(7) 0.62927(7) 0.09528(3) 0.0472(4) Uani 1 1 d . . .
Se5 Se 0.62676(7) 0.74711(6) 0.24010(2) 0.0423(3) Uani 1 1 d . . .
Se6 Se 0.66160(7) 0.84246(6) 0.18691(2) 0.0422(3) Uani 1 1 d . . .
Se7 Se 0.44951(7) 0.64683(7) 0.24484(3) 0.0452(3) Uani 1 1 d . . .
Se8 Se 0.31245(7) 0.63702(7) 0.19685(3) 0.0475(4) Uani 1 1 d . . .
Se9 Se 0.75491(7) 0.47122(7) 0.09785(2) 0.0455(3) Uani 1 1 d . . .
Se10 Se 0.80137(7) 0.61699(7) 0.13497(3) 0.0465(3) Uani 1 1 d . . .
Se11 Se 0.57112(8) 0.37702(6) 0.10050(3) 0.0466(3) Uani 1 1 d . . .
Se12 Se 0.44948(7) 0.41567(6) 0.14747(3) 0.0473(4) Uani 1 1 d . . .
Se13 Se 0.46385(7) 0.71367(6) 0.07588(3) 0.0444(3) Uani 1 1 d . . .
Se14 Se 0.64938(8) 0.62439(8) 0.08767(3) 0.0557(4) Uani 1 1 d . . .
Se15 Se 0.46753(7) 0.52588(7) 0.09300(3) 0.0506(4) Uani 1 1 d . . .
Se16 Se 0.46775(7) 0.77410(6) 0.19417(2) 0.0426(3) Uani 1 1 d . . .
Se17 Se 0.51025(7) 0.85341(7) 0.13380(3) 0.0462(3) Uani 1 1 d . . .
Se18 Se 0.32953(7) 0.75718(7) 0.14181(3) 0.0503(4) Uani 1 1 d . . .
Se19 Se 0.64089(7) 0.49685(6) 0.15115(2) 0.0399(3) Uani 1 1 d . . .
Se20 Se 0.68709(7) 0.65234(6) 0.19069(2) 0.0446(3) Uani 1 1 d . . .
Se21 Se 0.50363(7) 0.55496(7) 0.19586(3) 0.0465(3) Uani 1 1 d . . .
Se22 Se 0.70692(7) 0.76562(6) 0.13527(2) 0.0435(3) Uani 1 1 d . . .
Se23 Se 0.52456(6) 0.66186(6) 0.14028(2) 0.0392(3) Uani 1 1 d . . .
Se24 Se 0.34175(7) 0.55789(7) 0.14636(3) 0.0469(4) Uani 1 1 d . . .
Cu1 Cu 0.33454(10) 0.91487(8) 0.07520(3) 0.0544(5) Uani 1 1 d . . .
Cu2 Cu 0.40456(9) 0.80995(8) 0.08175(3) 0.0478(4) Uani 1 1 d . . .
Cu3 Cu 0.52885(9) 0.83453(9) 0.09605(3) 0.0513(4) Uani 1 1 d . . .
Cu4 Cu 0.33299(9) 0.72802(8) 0.10419(3) 0.0496(4) Uani 1 1 d . . .
Cu5 Cu 0.58076(9) 0.72644(8) 0.08789(3) 0.0480(4) Uani 1 1 d . . .
Cu6 Cu 0.46691(9) 0.73882(9) 0.11412(3) 0.0545(5) Uani 1 1 d . . .
Cu7 Cu 0.40511(9) 0.63224(8) 0.09416(3) 0.0494(4) Uani 1 1 d . . .
Cu8 Cu 0.71137(10) 0.73509(9) 0.09430(4) 0.0593(5) Uani 1 1 d . . .
Cu9 Cu 0.53247(10) 0.61668(9) 0.09158(3) 0.0545(5) Uani 1 1 d . . .
Cu10 Cu 0.34435(9) 0.53102(9) 0.10579(3) 0.0534(5) Uani 1 1 d . B .
Cu11 Cu 0.64964(11) 0.67187(8) 0.12136(3) 0.0571(5) Uani 1 1 d . . .
Cu12 Cu 0.45058(9) 0.56264(8) 0.12801(3) 0.0499(4) Uani 1 1 d . . .
Cu13 Cu 0.56210(9) 0.67121(8) 0.26311(3) 0.0438(4) Uani 1 1 d . . .
Cu14 Cu 0.52053(8) 0.71454(8) 0.22353(3) 0.0449(4) Uani 1 1 d . . .
Cu15 Cu 0.62680(9) 0.74442(8) 0.20111(3) 0.0455(4) Uani 1 1 d . . .
Cu16 Cu 0.42956(9) 0.63642(8) 0.20675(3) 0.0464(4) Uani 1 1 d . . .
Cu17 Cu 0.55562(8) 0.80470(8) 0.17039(3) 0.0450(4) Uani 1 1 d . . .
Cu18 Cu 0.52107(9) 0.68266(8) 0.18011(3) 0.0496(4) Uani 1 1 d . . .
Cu19 Cu 0.38193(9) 0.70994(8) 0.17710(3) 0.0468(4) Uani 1 1 d . . .
Cu20 Cu 0.64108(10) 0.86358(8) 0.14757(3) 0.0514(5) Uani 1 1 d . . .
Cu21 Cu 0.44135(9) 0.78271(9) 0.15179(3) 0.0534(5) Uani 1 1 d . . .
Cu22 Cu 0.27876(9) 0.65981(10) 0.15784(4) 0.0588(5) Uani 1 1 d . . .
Cu23 Cu 0.58512(9) 0.77076(8) 0.12980(3) 0.0505(4) Uani 1 1 d . . .
Cu24 Cu 0.38903(10) 0.66390(8) 0.13686(3) 0.0528(5) Uani 1 1 d . . .
Cu25 Cu 0.67946(10) 0.38817(9) 0.08076(3) 0.0537(5) Uani 1 1 d . . .
Cu26 Cu 0.64775(9) 0.45600(8) 0.11512(3) 0.0440(4) Uani 1 1 d . . .
Cu27 Cu 0.71349(9) 0.56436(8) 0.11428(3) 0.0503(4) Uani 1 1 d . . .
Cu28 Cu 0.51630(9) 0.45805(8) 0.12010(3) 0.0466(4) Uani 1 1 d . . .
Cu29 Cu 0.69839(9) 0.59533(8) 0.15394(3) 0.0450(4) Uani 1 1 d . . .
Cu30 Cu 0.58365(9) 0.56684(8) 0.12608(3) 0.0511(5) Uani 1 1 d . . .
Cu31 Cu 0.52369(8) 0.50128(7) 0.15989(3) 0.0438(4) Uani 1 1 d . . .
Cu32 Cu 0.76766(9) 0.69357(8) 0.16355(3) 0.0465(4) Uani 1 1 d . . .
Cu33 Cu 0.59890(9) 0.58731(8) 0.17786(4) 0.0539(5) Uani 1 1 d . . .
Cu34 Cu 0.40503(10) 0.48523(9) 0.17526(4) 0.0576(5) Uani 1 1 d . . .
Cu35 Cu 0.63634(9) 0.70511(8) 0.16084(3) 0.0456(4) Uani 1 1 d . . .
Cu36 Cu 0.43788(9) 0.59505(8) 0.16714(3) 0.0486(4) Uani 1 1 d . . .
Fe1 Fe 0.57195(12) 0.86760(10) 0.03017(4) 0.0528(5) Uani 1 1 d . . .
Fe2 Fe 0.24136(12) 0.69137(11) 0.04157(4) 0.0581(6) Uani 1 1 d . . .
Fe3 Fe 0.60460(11) 0.91628(9) 0.23568(4) 0.0465(5) Uani 1 1 d . . .
Fe4 Fe 0.29145(11) 0.73281(12) 0.24482(4) 0.0577(6) Uani 1 1 d . . .
Fe5 Fe 0.87756(10) 0.46452(10) 0.14356(4) 0.0479(5) Uani 1 1 d . . .
Fe6 Fe 0.56070(12) 0.28176(9) 0.14950(4) 0.0502(5) Uani 1 1 d . . .
P1 P 0.2909(3) 0.9557(2) 0.04393(9) 0.0698(13) Uani 1 1 d . . .
P2 P 0.3110(2) 0.96831(19) 0.10533(9) 0.0595(11) Uani 1 1 d . . .
P3 P 0.8041(3) 0.7318(4) 0.07576(12) 0.109(3) Uani 1 1 d . A .
P4 P 0.2851(2) 0.4537(2) 0.09117(9) 0.0621(12) Uani 1 1 d . . .
P5 P 0.54496(19) 0.70522(18) 0.29683(7) 0.0472(9) Uani 1 1 d . . .
P6 P 0.63039(19) 0.58679(17) 0.26265(7) 0.0445(8) Uani 1 1 d . . .
P7 P 0.6678(2) 0.96175(19) 0.14054(7) 0.0552(10) Uani 1 1 d . C .
P8 P 0.1673(2) 0.6691(3) 0.15724(9) 0.0692(13) Uani 1 1 d . . .
P9 P 0.7337(3) 0.2959(2) 0.07822(12) 0.0862(17) Uani 1 1 d . . .
P10 P 0.6424(2) 0.4271(2) 0.04819(7) 0.0586(11) Uani 1 1 d . . .
P11 P 0.8605(2) 0.7319(2) 0.17998(8) 0.0656(12) Uani 1 1 d . . .
P12 P 0.3615(2) 0.4309(2) 0.20152(8) 0.0666(12) Uani 1 1 d D D .
C1 C 0.4870(7) 0.9004(7) 0.0451(3) 0.050(4) Uiso 1 1 d . . .
C2 C 0.4718(8) 0.8489(8) 0.0305(3) 0.059(4) Uiso 1 1 d . . .
C3 C 0.4905(10) 0.8700(9) 0.0087(3) 0.071(5) Uiso 1 1 d . . .
C4 C 0.5209(8) 0.9299(8) 0.0106(3) 0.058(4) Uiso 1 1 d . . .
C5 C 0.5184(8) 0.9482(8) 0.0337(3) 0.059(4) Uiso 1 1 d . . .
C6 C 0.6399(7) 0.8315(7) 0.0528(3) 0.050(3) Uiso 1 1 d . . .
C7 C 0.6200(9) 0.7846(8) 0.0373(3) 0.062(4) Uiso 1 1 d . . .
C8 C 0.6359(9) 0.8060(9) 0.0158(3) 0.068(5) Uiso 1 1 d . . .
C9 C 0.6669(9) 0.8677(9) 0.0184(3) 0.067(5) Uiso 1 1 d . . .
C10 C 0.6691(8) 0.8839(8) 0.0412(3) 0.060(4) Uiso 1 1 d . . .
C11 C 0.2578(9) 0.7789(8) 0.0542(3) 0.062(4) Uiso 1 1 d . . .
C12 C 0.3019(8) 0.7677(8) 0.0376(3) 0.059(4) Uiso 1 1 d . . .
C13 C 0.2600(10) 0.7545(10) 0.0174(4) 0.077(5) Uiso 1 1 d . . .
C14 C 0.1951(12) 0.7602(11) 0.0240(4) 0.095(7) Uiso 1 1 d . . .
C15 C 0.1888(11) 0.7720(10) 0.0461(4) 0.080(5) Uiso 1 1 d . . .
C16 C 0.2596(8) 0.6250(7) 0.0647(3) 0.055(4) Uiso 1 1 d . . .
C17 C 0.3028(9) 0.6176(9) 0.0476(3) 0.069(5) Uiso 1 1 d . . .
C18 C 0.2645(12) 0.6077(11) 0.0279(4) 0.095(7) Uiso 1 1 d . . .
C19 C 0.1954(12) 0.6105(11) 0.0340(4) 0.090(6) Uiso 1 1 d . . .
C20 C 0.1891(9) 0.6206(8) 0.0565(3) 0.065(4) Uiso 1 1 d . . .
C21 C 0.6061(8) 0.8302(7) 0.2498(3) 0.051(4) Uiso 1 1 d . . .
C22 C 0.5446(8) 0.8581(8) 0.2518(3) 0.056(4) Uiso 1 1 d . . .
C23 C 0.5539(8) 0.9154(8) 0.2636(3) 0.061(4) Uiso 1 1 d . . .
C24 C 0.6235(8) 0.9236(7) 0.2682(3) 0.054(4) Uiso 1 1 d . . .
C25 C 0.6576(8) 0.8694(7) 0.2596(3) 0.051(4) Uiso 1 1 d . . .
C26 C 0.6285(7) 0.9096(7) 0.2038(2) 0.046(3) Uiso 1 1 d . . .
C27 C 0.5592(8) 0.9289(7) 0.2051(3) 0.053(4) Uiso 1 1 d . . .
C28 C 0.5633(8) 0.9870(7) 0.2183(3) 0.056(4) Uiso 1 1 d . . .
C29 C 0.6294(8) 1.0022(8) 0.2236(3) 0.059(4) Uiso 1 1 d . . .
C30 C 0.6717(7) 0.9533(7) 0.2146(3) 0.050(4) Uiso 1 1 d . . .
C31 C 0.3881(8) 0.7072(7) 0.2550(3) 0.055(4) Uiso 1 1 d . . .
C32 C 0.3827(8) 0.7701(8) 0.2507(3) 0.057(4) Uiso 1 1 d . . .
C33 C 0.3327(9) 0.7973(9) 0.2652(3) 0.067(5) Uiso 1 1 d . . .
C34 C 0.3060(9) 0.7494(8) 0.2772(3) 0.067(5) Uiso 1 1 d . . .
C35 C 0.3384(8) 0.6910(8) 0.2721(3) 0.058(4) Uiso 1 1 d . . .
C36 C 0.2666(9) 0.6939(9) 0.2149(3) 0.070(5) Uiso 1 1 d . . .
C37 C 0.2641(9) 0.7589(9) 0.2134(3) 0.070(5) Uiso 1 1 d . . .
C38 C 0.2123(12) 0.7753(12) 0.2288(4) 0.096(7) Uiso 1 1 d . . .
C39 C 0.1908(12) 0.7274(11) 0.2395(4) 0.091(6) Uiso 1 1 d . . .
C40 C 0.2212(11) 0.6743(10) 0.2311(4) 0.082(6) Uiso 1 1 d . . .
C41 C 0.8170(8) 0.4321(7) 0.1189(3) 0.053(4) Uiso 1 1 d . . .
C42 C 0.8022(8) 0.4021(7) 0.1380(3) 0.051(4) Uiso 1 1 d . . .
C43 C 0.8626(8) 0.3704(7) 0.1464(3) 0.050(4) Uiso 1 1 d . . .
C44 C 0.9136(9) 0.3824(8) 0.1311(3) 0.062(4) Uiso 1 1 d . . .
C45 C 0.8877(8) 0.4219(8) 0.1142(3) 0.056(4) Uiso 1 1 d . . .
C46 C 0.8582(7) 0.5568(7) 0.1495(2) 0.045(3) Uiso 1 1 d . . .
C47 C 0.8442(8) 0.5205(8) 0.1674(3) 0.059(4) Uiso 1 1 d . . .
C48 C 0.9087(10) 0.4891(9) 0.1751(3) 0.072(5) Uiso 1 1 d . . .
C49 C 0.9594(9) 0.5063(8) 0.1593(3) 0.064(4) Uiso 1 1 d . . .
C50 C 0.9288(8) 0.5475(8) 0.1437(3) 0.059(4) Uiso 1 1 d . . .
C51 C 0.5893(7) 0.3077(7) 0.1192(2) 0.045(3) Uiso 1 1 d . . .
C52 C 0.6472(8) 0.2978(7) 0.1330(3) 0.054(4) Uiso 1 1 d . . .
C53 C 0.6465(9) 0.2349(8) 0.1412(3) 0.060(4) Uiso 1 1 d . . .
C54 C 0.5858(8) 0.2061(8) 0.1317(3) 0.057(4) Uiso 1 1 d . . .
C55 C 0.5523(8) 0.2495(7) 0.1182(3) 0.052(4) Uiso 1 1 d . . .
C56 C 0.4962(7) 0.3482(7) 0.1621(3) 0.050(4) Uiso 1 1 d . . .
C57 C 0.5585(8) 0.3472(7) 0.1733(3) 0.054(4) Uiso 1 1 d . . .
C58 C 0.5700(9) 0.2865(8) 0.1833(3) 0.065(4) Uiso 1 1 d . . .
C59 C 0.5135(9) 0.2488(8) 0.1755(3) 0.063(4) Uiso 1 1 d . . .
C60 C 0.4687(8) 0.2845(8) 0.1630(3) 0.059(4) Uiso 1 1 d . . .
C61 C 0.3074(8) 1.0397(6) 0.0430(3) 0.081(6) Uiso 1 1 d G . .
C62 C 0.2552(6) 1.0827(10) 0.0428(4) 0.146(12) Uiso 1 1 d G . .
C63 C 0.2694(10) 1.1460(9) 0.0429(4) 0.163(14) Uiso 1 1 d G . .
C64 C 0.3358(11) 1.1663(6) 0.0432(4) 0.125(9) Uiso 1 1 d G . .
C65 C 0.3881(8) 1.1233(8) 0.0435(4) 0.122(9) Uiso 1 1 d G . .
C66 C 0.3738(7) 1.0600(7) 0.0434(3) 0.092(6) Uiso 1 1 d G . .
C67 C 0.1991(15) 0.9382(14) 0.0368(6) 0.122(9) Uiso 1 1 d . . .
C68 C 0.1612(18) 0.9361(17) 0.0547(6) 0.143(11) Uiso 1 1 d . . .
C69 C 0.0823(19) 0.9256(18) 0.0441(7) 0.154(12) Uiso 1 1 d . . .
C70 C 0.3255(10) 0.9275(10) 0.0192(4) 0.080(5) Uiso 1 1 d . . .
C71 C 0.2951(13) 0.9525(12) -0.0025(5) 0.106(8) Uiso 1 1 d . . .
C72 C 0.3319(13) 0.9259(12) -0.0215(4) 0.100(7) Uiso 1 1 d . . .
C73 C 0.2177(6) 0.9813(8) 0.1085(3) 0.080(5) Uiso 1 1 d G . .
C74 C 0.1828(8) 1.0355(6) 0.1032(3) 0.121(9) Uiso 1 1 d G . .
C75 C 0.1129(8) 1.0366(7) 0.1036(3) 0.096(7) Uiso 1 1 d G . .
C76 C 0.0780(6) 0.9835(9) 0.1094(4) 0.152(12) Uiso 1 1 d G . .
C77 C 0.1129(8) 0.9293(7) 0.1147(3) 0.115(8) Uiso 1 1 d G . .
C78 C 0.1828(8) 0.9282(6) 0.1143(3) 0.112(8) Uiso 1 1 d G . .
C79 C 0.3400(12) 1.0516(11) 0.1054(4) 0.091(6) Uiso 1 1 d . . .
C80 C 0.4161(11) 1.0542(10) 0.1049(4) 0.084(6) Uiso 1 1 d . . .
C81 C 0.4431(10) 1.1208(9) 0.1060(4) 0.076(5) Uiso 1 1 d . . .
C82 C 0.3372(12) 0.9331(11) 0.1306(4) 0.091(6) Uiso 1 1 d . . .
C83 C 0.3198(13) 0.9693(13) 0.1518(5) 0.106(8) Uiso 1 1 d . . .
C84 C 0.3493(17) 0.9326(16) 0.1706(6) 0.139(11) Uiso 1 1 d . . .
C85 C 0.7815(12) 0.7157(11) 0.0455(3) 0.124(9) Uiso 1 1 d G . .
C86 C 0.7321(11) 0.6726(10) 0.0395(4) 0.143(11) Uiso 1 1 d G . .
C87 C 0.7169(11) 0.6612(11) 0.0178(5) 0.157(13) Uiso 1 1 d G . .
C88 C 0.7512(15) 0.6929(13) 0.0020(3) 0.178(16) Uiso 1 1 d G . .
C89 C 0.8006(13) 0.7360(12) 0.0080(4) 0.153(12) Uiso 1 1 d G . .
C90 C 0.8158(11) 0.7474(10) 0.0298(5) 0.163(14) Uiso 1 1 d G . .
C91 C 0.8525(16) 0.8157(15) 0.0796(6) 0.126(10) Uiso 1 1 d . . .
C92 C 0.822(2) 0.8576(18) 0.0964(7) 0.091(11) Uiso 0.60 1 d P A 1
C93 C 0.865(3) 0.913(3) 0.0984(10) 0.139(18) Uiso 0.60 1 d P A 1
C92A C 0.912(4) 0.833(3) 0.0723(13) 0.11(2) Uiso 0.40 1 d P A 2
C93A C 0.935(3) 0.882(3) 0.0732(12) 0.103(19) Uiso 0.40 1 d P A 2
C94 C 0.8708(13) 0.6793(12) 0.0815(5) 0.104(7) Uiso 1 1 d . . .
C95 C 0.8482(12) 0.6217(11) 0.0744(4) 0.091(6) Uiso 1 1 d . A .
C96 C 0.9088(15) 0.5649(14) 0.0762(5) 0.121(9) Uiso 1 1 d . . .
C97 C 0.2028(11) 0.4530(12) 0.0980(4) 0.059(7) Uiso 0.60 1 d PG B 1
C98 C 0.1877(15) 0.4508(16) 0.1197(4) 0.098(12) Uiso 0.60 1 d PG B 1
C99 C 0.1222(18) 0.4617(19) 0.1259(5) 0.20(3) Uiso 0.60 1 d PG B 1
C100 C 0.0719(12) 0.4749(19) 0.1103(8) 0.11(2) Uiso 0.60 1 d PG B 1
C101 C 0.0870(15) 0.477(2) 0.0886(7) 0.21(3) Uiso 0.60 1 d PG B 1
C102 C 0.1524(18) 0.4661(16) 0.0825(4) 0.122(16) Uiso 0.60 1 d PG B 1
C97 C 0.2857(14) 0.3727(9) 0.0939(5) 0.052(9) Uiso 0.40 1 d PG B 2
C98 C 0.3454(13) 0.3520(12) 0.1039(5) 0.056(11) Uiso 0.40 1 d PG B 2
C99 C 0.3558(12) 0.2888(13) 0.1072(5) 0.094(17) Uiso 0.40 1 d PG B 2
C100 C 0.3065(15) 0.2462(9) 0.1006(5) 0.048(9) Uiso 0.40 1 d PG B 2
C101 C 0.2468(13) 0.2669(11) 0.0906(5) 0.104(19) Uiso 0.40 1 d PG B 2
C102 C 0.2364(11) 0.3302(13) 0.0873(5) 0.058(10) Uiso 0.40 1 d PG B 2
C103 C 0.3225(18) 0.3745(16) 0.1017(6) 0.068(8) Uiso 0.60 1 d P B 1
C104 C 0.291(3) 0.320(3) 0.0873(10) 0.135(18) Uiso 0.60 1 d P B 1
C105 C 0.337(5) 0.255(5) 0.0939(18) 0.25(4) Uiso 0.60 1 d P B 1
C103 C 0.185(2) 0.476(2) 0.0912(8) 0.055(10) Uiso 0.40 1 d P B 2
C104 C 0.168(2) 0.477(2) 0.1108(9) 0.069(12) Uiso 0.40 1 d P B 2
C105 C 0.079(3) 0.456(3) 0.1145(9) 0.067(14) Uiso 0.40 1 d P B 2
C106 C 0.2821(9) 0.4524(9) 0.0611(3) 0.071(5) Uiso 1 1 d . B .
C107 C 0.3523(11) 0.4436(10) 0.0527(4) 0.082(6) Uiso 1 1 d . . .
C108 C 0.3502(12) 0.4495(12) 0.0277(4) 0.098(7) Uiso 1 1 d . B .
C109 C 0.4996(5) 0.6505(4) 0.31458(17) 0.052(4) Uiso 1 1 d G . .
C110 C 0.5036(6) 0.6536(5) 0.33702(17) 0.074(5) Uiso 1 1 d G . .
C111 C 0.4661(6) 0.6128(6) 0.34917(13) 0.079(5) Uiso 1 1 d G . .
C112 C 0.4247(6) 0.5690(5) 0.33888(17) 0.066(4) Uiso 1 1 d G . .
C113 C 0.4207(5) 0.5659(5) 0.31644(18) 0.063(4) Uiso 1 1 d G . .
C114 C 0.4582(6) 0.6066(5) 0.30428(13) 0.060(4) Uiso 1 1 d G . .
C115 C 0.6232(9) 0.7231(8) 0.3128(3) 0.061(4) Uiso 1 1 d . . .
C116 C 0.6643(9) 0.7724(8) 0.3015(3) 0.063(4) Uiso 1 1 d . . .
C117 C 0.7332(9) 0.7848(8) 0.3142(3) 0.065(4) Uiso 1 1 d . . .
C118 C 0.4955(8) 0.7782(8) 0.2983(3) 0.057(4) Uiso 1 1 d . . .
C119 C 0.4809(8) 0.8036(8) 0.3206(3) 0.059(4) Uiso 1 1 d . . .
C120 C 0.4442(11) 0.8653(10) 0.3188(4) 0.083(6) Uiso 1 1 d . . .
C121 C 0.7152(4) 0.6088(5) 0.27309(16) 0.051(4) Uiso 1 1 d G . .
C122 C 0.7573(5) 0.6411(5) 0.25962(12) 0.053(4) Uiso 1 1 d G . .
C123 C 0.8189(4) 0.6635(5) 0.26770(15) 0.052(4) Uiso 1 1 d G . .
C124 C 0.8384(4) 0.6536(5) 0.28924(16) 0.064(4) Uiso 1 1 d G . .
C125 C 0.7963(5) 0.6213(5) 0.30270(13) 0.063(4) Uiso 1 1 d G . .
C126 C 0.7347(5) 0.5989(5) 0.29463(15) 0.060(4) Uiso 1 1 d G . .
C127 C 0.6037(8) 0.5229(8) 0.2805(3) 0.055(4) Uiso 1 1 d . . .
C128 C 0.5405(8) 0.4900(8) 0.2697(3) 0.061(4) Uiso 1 1 d . . .
C129 C 0.5101(9) 0.4419(9) 0.2851(3) 0.068(5) Uiso 1 1 d . . .
C130 C 0.6450(7) 0.5503(7) 0.2371(2) 0.045(3) Uiso 1 1 d . . .
C131 C 0.6927(8) 0.4925(7) 0.2371(3) 0.053(4) Uiso 1 1 d . . .
C132 C 0.6983(9) 0.4662(8) 0.2139(3) 0.063(4) Uiso 1 1 d . . .
C133 C 0.7538(5) 0.9856(6) 0.1493(2) 0.081(6) Uiso 1 1 d G . .
C134 C 0.7772(6) 1.0460(6) 0.1466(2) 0.081(6) Uiso 1 1 d G . .
C135 C 0.8437(7) 1.0606(5) 0.1523(3) 0.094(7) Uiso 1 1 d G . .
C136 C 0.8868(5) 1.0149(6) 0.1606(2) 0.081(6) Uiso 1 1 d G . .
C137 C 0.8635(6) 0.9546(6) 0.1633(2) 0.088(6) Uiso 1 1 d G . .
C138 C 0.7970(7) 0.9399(5) 0.1576(2) 0.084(6) Uiso 1 1 d G . .
C139 C 0.6218(9) 1.0200(8) 0.1571(3) 0.066(4) Uiso 1 1 d . . .
C140 C 0.5469(9) 1.0120(9) 0.1549(3) 0.067(5) Uiso 1 1 d . . .
C141 C 0.5068(11) 1.0612(10) 0.1677(4) 0.082(6) Uiso 1 1 d . . .
C142 C 0.6577(12) 0.9920(11) 0.1137(4) 0.088(6) Uiso 1 1 d . . .
C143 C 0.700(3) 0.984(3) 0.1024(12) 0.14(2) Uiso 0.50 1 d P C 1
C144 C 0.677(4) 1.027(4) 0.0785(14) 0.15(3) Uiso 0.50 1 d P C 1
C143 C 0.596(3) 1.002(3) 0.1012(11) 0.127(19) Uiso 0.50 1 d P C 2
C144 C 0.607(3) 1.032(3) 0.0793(11) 0.117(17) Uiso 0.50 1 d P C 2
C145 C 0.1225(9) 0.6805(8) 0.1309(3) 0.089(6) Uiso 1 1 d G . .
C146 C 0.0665(10) 0.6464(8) 0.1238(4) 0.143(11) Uiso 1 1 d G . .
C147 C 0.0365(10) 0.6583(12) 0.1036(4) 0.199(18) Uiso 1 1 d G . .
C148 C 0.0624(12) 0.7042(13) 0.0905(3) 0.155(13) Uiso 1 1 d G . .
C149 C 0.1184(12) 0.7383(9) 0.0976(3) 0.143(11) Uiso 1 1 d G . .
C150 C 0.1485(8) 0.7264(8) 0.1179(3) 0.096(7) Uiso 1 1 d G . .
C151 C 0.1261(17) 0.6162(17) 0.1734(6) 0.135(11) Uiso 1 1 d . . .
C152 C 0.145(2) 0.560(2) 0.1741(7) 0.167(14) Uiso 1 1 d . . .
C153 C 0.1186(16) 0.5201(15) 0.1944(6) 0.129(10) Uiso 1 1 d . . .
C154 C 0.1331(17) 0.7441(16) 0.1721(6) 0.131(10) Uiso 1 1 d . . .
C155 C 0.157(2) 0.799(2) 0.1648(8) 0.168(14) Uiso 1 1 d . . .
C156 C 0.120(2) 0.859(2) 0.1782(8) 0.180(16) Uiso 1 1 d . . .
C157 C 0.7955(7) 0.2925(8) 0.0592(3) 0.080(5) Uiso 1 1 d G . .
C158 C 0.8376(10) 0.3440(7) 0.0581(3) 0.108(8) Uiso 1 1 d G . .
C159 C 0.8889(9) 0.3448(9) 0.0435(4) 0.133(10) Uiso 1 1 d G . .
C160 C 0.8982(10) 0.2941(11) 0.0300(4) 0.143(11) Uiso 1 1 d G . .
C161 C 0.8562(12) 0.2426(9) 0.0311(4) 0.180(16) Uiso 1 1 d G . .
C162 C 0.8048(9) 0.2418(7) 0.0457(3) 0.101(7) Uiso 1 1 d G . .
C163 C 0.7935(11) 0.2696(10) 0.1044(4) 0.084(6) Uiso 1 1 d . . .
C164 C 0.8261(18) 0.2098(17) 0.1001(7) 0.142(11) Uiso 1 1 d . . .
C165 C 0.866(3) 0.199(2) 0.1225(9) 0.201(19) Uiso 1 1 d . . .
C166 C 0.6877(19) 0.2245(18) 0.0787(7) 0.152(12) Uiso 1 1 d . . .
C167 C 0.6215(17) 0.2321(15) 0.0639(6) 0.129(10) Uiso 1 1 d . . .
C168 C 0.5684(14) 0.1845(13) 0.0574(5) 0.106(8) Uiso 1 1 d . . .
C169 C 0.5889(6) 0.3718(6) 0.0330(2) 0.072(5) Uiso 1 1 d G . .
C170 C 0.5234(6) 0.3625(6) 0.0394(2) 0.076(5) Uiso 1 1 d G . .
C171 C 0.4806(5) 0.3229(7) 0.0276(3) 0.090(6) Uiso 1 1 d G . .
C172 C 0.5032(7) 0.2926(7) 0.0094(3) 0.100(7) Uiso 1 1 d G . .
C173 C 0.5688(8) 0.3019(7) 0.0030(2) 0.112(8) Uiso 1 1 d G . .
C174 C 0.6116(5) 0.3415(7) 0.0148(2) 0.075(5) Uiso 1 1 d G . .
C175 C 0.7096(10) 0.4439(10) 0.0283(4) 0.077(5) Uiso 1 1 d . . .
C176 C 0.7552(11) 0.4991(11) 0.0369(4) 0.090(6) Uiso 1 1 d . . .
C177 C 0.8104(12) 0.5081(11) 0.0210(4) 0.097(7) Uiso 1 1 d . . .
C178 C 0.5887(9) 0.4973(8) 0.0497(3) 0.066(4) Uiso 1 1 d . . .
C179 C 0.5638(10) 0.5219(10) 0.0274(4) 0.078(5) Uiso 1 1 d . . .
C180 C 0.5129(13) 0.5773(12) 0.0303(4) 0.100(7) Uiso 1 1 d . . .
C181 C 0.9093(7) 0.6797(6) 0.1978(2) 0.066(4) Uiso 1 1 d G . .
C182 C 0.8768(6) 0.6278(7) 0.2058(3) 0.097(7) Uiso 1 1 d G . .
C183 C 0.9099(9) 0.5895(6) 0.2209(3) 0.119(9) Uiso 1 1 d G . .
C184 C 0.9754(9) 0.6031(8) 0.2280(3) 0.118(9) Uiso 1 1 d G . .
C185 C 1.0079(6) 0.6551(9) 0.2200(3) 0.116(9) Uiso 1 1 d G . .
C186 C 0.9748(7) 0.6934(6) 0.2050(3) 0.104(7) Uiso 1 1 d G . .
C187 C 0.9328(18) 0.7486(17) 0.1604(6) 0.142(11) Uiso 1 1 d . . .
C188 C 0.9055(17) 0.7889(15) 0.1438(6) 0.130(10) Uiso 1 1 d . . .
C189 C 0.9702(14) 0.8078(13) 0.1305(5) 0.114(8) Uiso 1 1 d . . .
C190 C 0.8534(11) 0.7998(10) 0.1966(4) 0.084(6) Uiso 1 1 d . . .
C191 C 0.8216(10) 0.7795(9) 0.2190(4) 0.074(5) Uiso 1 1 d . . .
C192 C 0.8163(17) 0.8369(16) 0.2349(6) 0.134(10) Uiso 1 1 d . . .
C193 C 0.4229(7) 0.3774(7) 0.2150(3) 0.076(5) Uiso 1 1 d GD . .
C194 C 0.4023(8) 0.3190(8) 0.2218(3) 0.132(10) Uiso 1 1 d G . .
C195 C 0.4483(12) 0.2790(7) 0.2321(4) 0.192(17) Uiso 1 1 d G . .
C196 C 0.5149(11) 0.2974(9) 0.2355(4) 0.139(11) Uiso 1 1 d G . .
C197 C 0.5356(6) 0.3557(10) 0.2287(3) 0.122(9) Uiso 1 1 d G . .
C198 C 0.4896(7) 0.3957(6) 0.2185(3) 0.088(6) Uiso 1 1 d G . .
C199 C 0.2832(13) 0.3886(16) 0.1930(6) 0.167(14) Uiso 1 1 d D . .
C200 C 0.262(2) 0.3894(17) 0.1690(5) 0.085(12) Uiso 0.50 1 d PD D 1
C200 C 0.2883(17) 0.351(2) 0.1724(6) 0.085(12) Uiso 0.50 1 d PD D 2
C201 C 0.2215(19) 0.3332(19) 0.1611(7) 0.185(16) Uiso 1 1 d D . .
C202 C 0.3111(15) 0.4610(15) 0.2236(5) 0.151(12) Uiso 1 1 d D . .
C203 C 0.3559(15) 0.5020(14) 0.2373(5) 0.056(8) Uiso 0.50 1 d PD D 1
C204 C 0.326(2) 0.517(2) 0.2591(6) 0.087(13) Uiso 0.50 1 d PD D 1
C203 C 0.329(2) 0.4524(19) 0.2476(4) 0.085(12) Uiso 0.50 1 d PD D 2
C204 C 0.317(2) 0.4930(19) 0.2672(7) 0.076(11) Uiso 0.50 1 d PD D 2

loop_
_atom_site_aniso_label
_atom_site_aniso_U_11
_atom_site_aniso_U_22
_atom_site_aniso_U_33
_atom_site_aniso_U_23
_atom_site_aniso_U_13
_atom_site_aniso_U_12
Se1 0.0617(9) 0.0373(7) 0.0518(9) 0.0029(7) -0.0059(7) 0.0004(6)
Se2 0.0539(8) 0.0447(8) 0.0493(9) 0.0025(7) -0.0090(7) -0.0108(7)
Se3 0.0520(8) 0.0407(8) 0.0571(10) 0.0040(7) -0.0166(7) 0.0049(6)
Se4 0.0403(7) 0.0450(8) 0.0553(9) 0.0045(7) -0.0104(7) -0.0001(6)
Se5 0.0468(7) 0.0353(7) 0.0437(8) -0.0008(6) -0.0117(6) -0.0004(6)
Se6 0.0440(7) 0.0377(7) 0.0439(8) -0.0012(6) -0.0112(6) -0.0054(6)
Se7 0.0411(7) 0.0466(8) 0.0473(8) 0.0006(7) -0.0077(6) 0.0024(6)
Se8 0.0408(7) 0.0475(8) 0.0535(9) -0.0033(7) -0.0065(7) -0.0047(6)
Se9 0.0508(8) 0.0420(7) 0.0430(8) -0.0023(6) -0.0083(7) -0.0014(6)
Se10 0.0480(8) 0.0408(7) 0.0502(9) -0.0027(6) -0.0057(7) -0.0089(6)
Se11 0.0548(8) 0.0328(7) 0.0508(9) -0.0031(6) -0.0142(7) -0.0019(6)
Se12 0.0479(8) 0.0340(7) 0.0588(9) 0.0000(6) -0.0133(7) -0.0066(6)
Se13 0.0442(7) 0.0364(7) 0.0513(9) 0.0044(6) -0.0139(7) -0.0019(6)
Se14 0.0455(8) 0.0641(10) 0.0559(10) -0.0200(8) -0.0183(7) 0.0112(7)
Se15 0.0490(8) 0.0442(8) 0.0584(10) 0.0110(7) -0.0016(7) 0.0069(6)
Se16 0.0414(7) 0.0391(7) 0.0462(8) -0.0002(6) -0.0124(6) -0.0017(6)
Se17 0.0490(8) 0.0406(7) 0.0478(9) 0.0007(6) -0.0111(7) -0.0022(6)
Se18 0.0481(8) 0.0382(7) 0.0626(10) -0.0021(7) -0.0240(7) 0.0022(6)
Se19 0.0403(7) 0.0312(6) 0.0475(8) -0.0003(6) -0.0091(6) -0.0021(5)
Se20 0.0549(8) 0.0337(7) 0.0444(8) -0.0005(6) -0.0096(7) -0.0048(6)
Se21 0.0389(7) 0.0480(8) 0.0516(9) -0.0028(7) -0.0105(7) 0.0042(6)
Se22 0.0462(7) 0.0362(7) 0.0473(8) -0.0001(6) -0.0102(6) -0.0069(6)
Se23 0.0379(7) 0.0326(7) 0.0462(8) -0.0002(6) -0.0110(6) -0.0024(5)
Se24 0.0406(7) 0.0416(8) 0.0573(9) 0.0025(7) -0.0127(7) -0.0055(6)
Cu1 0.0634(11) 0.0386(9) 0.0600(12) 0.0049(9) -0.0111(10) 0.0062(8)
Cu2 0.0529(10) 0.0392(9) 0.0504(11) 0.0044(8) -0.0118(8) 0.0013(8)
Cu3 0.0555(10) 0.0466(10) 0.0504(11) 0.0029(8) -0.0132(9) -0.0016(8)
Cu4 0.0472(10) 0.0429(10) 0.0576(12) 0.0061(8) -0.0138(9) 0.0020(8)
Cu5 0.0499(10) 0.0471(10) 0.0460(11) -0.0020(8) -0.0110(8) -0.0103(8)
Cu6 0.0493(10) 0.0607(11) 0.0523(12) 0.0093(9) -0.0144(9) -0.0026(9)
Cu7 0.0427(9) 0.0425(9) 0.0623(12) 0.0074(9) -0.0063(9) 0.0017(7)
Cu8 0.0531(11) 0.0552(11) 0.0688(14) 0.0152(10) -0.0061(10) -0.0012(9)
Cu9 0.0544(11) 0.0518(11) 0.0562(12) 0.0024(9) -0.0099(9) 0.0018(9)
Cu10 0.0486(10) 0.0501(10) 0.0600(12) 0.0069(9) -0.0171(9) -0.0082(8)
Cu11 0.0893(14) 0.0323(9) 0.0487(11) -0.0016(8) -0.0113(10) -0.0024(9)
Cu12 0.0471(10) 0.0403(9) 0.0605(12) -0.0021(8) -0.0200(9) 0.0040(8)
Cu13 0.0468(9) 0.0404(9) 0.0434(10) -0.0002(8) -0.0096(8) 0.0036(7)
Cu14 0.0428(9) 0.0412(9) 0.0498(11) -0.0006(8) -0.0105(8) 0.0000(7)
Cu15 0.0482(9) 0.0397(9) 0.0477(10) -0.0016(8) -0.0104(8) -0.0028(7)
Cu16 0.0440(9) 0.0430(9) 0.0515(11) 0.0002(8) -0.0087(8) 0.0004(7)
Cu17 0.0436(9) 0.0430(9) 0.0472(10) -0.0028(8) -0.0124(8) -0.0042(7)
Cu18 0.0449(9) 0.0464(10) 0.0567(12) -0.0100(9) -0.0065(9) -0.0061(8)
Cu19 0.0424(9) 0.0393(9) 0.0573(11) -0.0003(8) -0.0149(8) -0.0023(7)
Cu20 0.0623(11) 0.0415(9) 0.0498(11) -0.0003(8) -0.0077(9) -0.0093(8)
Cu21 0.0495(10) 0.0493(10) 0.0599(12) 0.0015(9) -0.0169(9) -0.0083(8)
Cu22 0.0426(10) 0.0702(13) 0.0623(13) 0.0011(10) -0.0127(9) -0.0070(9)
Cu23 0.0552(10) 0.0458(10) 0.0490(11) -0.0016(8) -0.0173(9) 0.0008(8)
Cu24 0.0588(11) 0.0436(10) 0.0555(12) 0.0079(9) -0.0029(9) 0.0121(8)
Cu25 0.0656(11) 0.0455(10) 0.0492(11) -0.0045(9) -0.0079(9) -0.0024(9)
Cu26 0.0479(9) 0.0348(8) 0.0485(10) -0.0011(7) -0.0097(8) -0.0031(7)
Cu27 0.0542(10) 0.0405(9) 0.0556(12) -0.0066(8) -0.0065(9) -0.0065(8)
Cu28 0.0459(9) 0.0332(8) 0.0594(12) -0.0003(8) -0.0129(8) -0.0005(7)
Cu29 0.0482(9) 0.0350(9) 0.0509(11) -0.0019(8) -0.0095(8) -0.0080(7)
Cu30 0.0549(10) 0.0343(9) 0.0627(12) 0.0040(8) -0.0151(9) 0.0014(8)
Cu31 0.0424(9) 0.0339(8) 0.0538(11) 0.0008(8) -0.0151(8) -0.0030(7)
Cu32 0.0439(9) 0.0405(9) 0.0539(11) -0.0025(8) -0.0126(8) -0.0075(7)
Cu33 0.0535(10) 0.0425(10) 0.0647(13) 0.0028(9) -0.0113(9) -0.0071(8)
Cu34 0.0592(11) 0.0408(10) 0.0727(14) 0.0068(9) 0.0022(10) -0.0044(8)
Cu35 0.0434(9) 0.0430(9) 0.0496(11) 0.0004(8) -0.0106(8) -0.0007(7)
Cu36 0.0526(10) 0.0354(9) 0.0562(12) -0.0006(8) -0.0187(9) 0.0012(7)
Fe1 0.0678(14) 0.0398(11) 0.0505(13) 0.0082(10) -0.0029(11) 0.0034(10)
Fe2 0.0616(13) 0.0525(13) 0.0587(15) -0.0016(11) -0.0180(12) -0.0033(11)
Fe3 0.0549(12) 0.0335(10) 0.0501(13) -0.0010(9) -0.0097(10) -0.0019(9)
Fe4 0.0413(11) 0.0692(15) 0.0618(15) -0.0141(12) -0.0076(11) 0.0073(10)
Fe5 0.0433(11) 0.0509(12) 0.0486(13) 0.0034(10) -0.0090(10) -0.0023(9)
Fe6 0.0643(13) 0.0294(10) 0.0560(14) 0.0006(9) -0.0080(11) -0.0029(9)
P1 0.070(3) 0.063(3) 0.075(3) 0.024(2) -0.015(3) 0.008(2)
P2 0.059(2) 0.040(2) 0.079(3) -0.008(2) -0.001(2) -0.0023(18)
P3 0.047(3) 0.183(7) 0.097(5) 0.060(5) 0.008(3) 0.011(3)
P4 0.068(3) 0.044(2) 0.075(3) -0.010(2) 0.009(2) -0.0132(19)
P5 0.048(2) 0.048(2) 0.045(2) -0.0002(17) -0.0090(17) 0.0032(17)
P6 0.047(2) 0.0385(19) 0.047(2) 0.0038(16) -0.0068(17) 0.0024(15)
P7 0.063(2) 0.048(2) 0.053(2) 0.0121(19) -0.021(2) -0.0110(19)
P8 0.040(2) 0.093(3) 0.074(3) 0.011(3) -0.014(2) -0.005(2)
P9 0.087(4) 0.061(3) 0.111(5) -0.022(3) 0.014(4) 0.013(3)
P10 0.077(3) 0.055(2) 0.044(2) -0.0013(19) -0.009(2) -0.011(2)
P11 0.058(2) 0.079(3) 0.058(3) 0.001(2) -0.019(2) -0.024(2)
P12 0.066(3) 0.061(3) 0.072(3) 0.011(2) 0.004(2) -0.004(2)

loop_
_atom_type_symbol
_atom_type_description
_atom_type_scat_dispersion_real
_atom_type_scat_dispersion_imag
_atom_type_scat_source
C C 0.0033 0.0016 'International Tables Vol C Tables 4.2.6.8 and 6.1.1.4'
H H 0.0000 0.0000 'International Tables Vol C Tables 4.2.6.8 and 6.1.1.4'
P P 0.1023 0.0942 'International Tables Vol C Tables 4.2.6.8 and 6.1.1.4'
Fe Fe 0.3463 0.8444 'International Tables Vol C Tables 4.2.6.8 and 6.1.1.4'
Cu Cu 0.3201 1.2651 'International Tables Vol C Tables 4.2.6.8 and 6.1.1.4'
Se Se -0.0929 2.2259 'International Tables Vol C Tables 4.2.6.8 and 6.1.1.4'

loop_
_geom_angle_atom_site_label_1
_geom_angle_atom_site_label_2
_geom_angle_atom_site_label_3
_geom_angle
C1 Se1 Cu3 108.6(5)
C1 Se1 Cu2 103.8(4)
Cu3 Se1 Cu2 65.99(7)
C1 Se1 Cu1 107.8(5)
Cu3 Se1 Cu1 123.74(9)
Cu2 Se1 Cu1 64.60(7)
C6 Se2 Cu3 110.6(4)
C6 Se2 Cu5 100.9(5)
Cu3 Se2 Cu5 64.81(7)
C6 Se2 Cu8 107.9(4)
Cu3 Se2 Cu8 119.98(9)
Cu5 Se2 Cu8 64.07(7)
C11 Se3 Cu4 109.8(5)
C11 Se3 Cu2 101.2(5)
Cu4 Se3 Cu2 67.56(7)
C11 Se3 Cu1 103.3(5)
Cu4 Se3 Cu1 126.18(9)
Cu2 Se3 Cu1 65.14(7)
C16 Se4 Cu4 110.3(5)
C16 Se4 Cu7 99.7(5)
Cu4 Se4 Cu7 64.81(7)
C16 Se4 Cu10 107.9(5)
Cu4 Se4 Cu10 119.06(9)
Cu7 Se4 Cu10 63.30(7)
C21 Se5 Cu15 109.9(5)
C21 Se5 Cu14 101.9(5)
Cu15 Se5 Cu14 66.64(8)
C21 Se5 Cu13 107.5(4)
Cu15 Se5 Cu13 124.34(8)
Cu14 Se5 Cu13 66.40(7)
C26 Se6 Cu15 110.6(4)
C26 Se6 Cu17 99.8(4)
Cu15 Se6 Cu17 66.72(7)
C26 Se6 Cu20 110.5(5)
Cu15 Se6 Cu20 118.67(8)
Cu17 Se6 Cu20 63.07(7)
C31 Se7 Cu16 107.8(5)
C31 Se7 Cu14 99.4(5)
Cu16 Se7 Cu14 66.44(7)
C31 Se7 Cu13 106.3(5)
Cu16 Se7 Cu13 124.92(8)
Cu14 Se7 Cu13 66.29(7)
C36 Se8 Cu16 109.6(6)
C36 Se8 Cu19 100.0(6)
Cu16 Se8 Cu19 64.36(7)
C36 Se8 Cu22 108.7(6)
Cu16 Se8 Cu22 117.76(9)
Cu19 Se8 Cu22 62.12(7)
C41 Se9 Cu27 107.1(5)
C41 Se9 Cu26 101.0(4)
Cu27 Se9 Cu26 66.89(7)
C41 Se9 Cu25 108.9(5)
Cu27 Se9 Cu25 123.75(9)
Cu26 Se9 Cu25 64.95(7)
C46 Se10 Cu27 109.6(4)
C46 Se10 Cu29 97.7(4)
Cu27 Se10 Cu29 64.04(7)
C46 Se10 Cu32 106.1(4)
Cu27 Se10 Cu32 118.14(8)
Cu29 Se10 Cu32 62.43(7)
C51 Se11 Cu28 109.7(4)
C51 Se11 Cu26 102.7(5)
Cu28 Se11 Cu26 66.23(7)
C51 Se11 Cu25 102.8(4)
Cu28 Se11 Cu25 125.87(8)
Cu26 Se11 Cu25 65.21(7)
C56 Se12 Cu28 110.6(4)
C56 Se12 Cu31 98.3(5)
Cu28 Se12 Cu31 65.86(7)
C56 Se12 Cu34 107.9(5)
Cu28 Se12 Cu34 119.36(8)
Cu31 Se12 Cu34 63.68(7)
Cu7 Se13 Cu2 107.64(8)
Cu7 Se13 Cu6 72.41(8)
Cu2 Se13 Cu6 69.87(8)
Cu7 Se13 Cu5 114.46(9)
Cu2 Se13 Cu5 108.90(8)
Cu6 Se13 Cu5 71.91(8)
Cu7 Se13 Cu9 60.62(7)
Cu2 Se13 Cu9 149.80(9)
Cu6 Se13 Cu9 79.94(8)
Cu5 Se13 Cu9 60.32(7)
Cu11 Se14 Cu9 84.58(10)
Cu11 Se14 Cu27 68.90(8)
Cu9 Se14 Cu27 112.89(10)
Cu11 Se14 Cu5 66.69(8)
Cu9 Se14 Cu5 62.30(7)
Cu27 Se14 Cu5 135.58(9)
Cu11 Se14 Cu8 59.47(8)
Cu9 Se14 Cu8 119.52(9)
Cu27 Se14 Cu8 98.14(8)
Cu5 Se14 Cu8 59.30(7)
Cu9 Se15 Cu12 81.58(9)
Cu9 Se15 Cu28 108.94(9)
Cu12 Se15 Cu28 68.10(8)
Cu9 Se15 Cu7 62.19(7)
Cu12 Se15 Cu7 65.93(7)
Cu28 Se15 Cu7 133.98(10)
Cu9 Se15 Cu10 120.11(9)
Cu12 Se15 Cu10 62.18(8)
Cu28 Se15 Cu10 99.89(8)
Cu7 Se15 Cu10 59.98(6)
Cu19 Se16 Cu18 71.85(7)
Cu19 Se16 Cu17 113.90(9)
Cu18 Se16 Cu17 70.35(7)
Cu19 Se16 Cu14 107.72(8)
Cu18 Se16 Cu14 69.96(8)
Cu17 Se16 Cu14 107.33(8)
Cu19 Se16 Cu21 59.88(7)
Cu18 Se16 Cu21 76.88(8)
Cu17 Se16 Cu21 60.01(7)
Cu14 Se16 Cu21 146.84(8)
Cu23 Se17 Cu21 86.81(8)
Cu23 Se17 Cu3 69.34(8)
Cu21 Se17 Cu3 117.62(9)
Cu23 Se17 Cu17 65.75(7)
Cu21 Se17 Cu17 61.34(7)
Cu3 Se17 Cu17 135.08(9)
Cu23 Se17 Cu20 59.20(7)
Cu21 Se17 Cu20 118.13(9)
Cu3 Se17 Cu20 97.80(8)
Cu17 Se17 Cu20 57.89(7)
Cu23 Se17 Cu6 58.91(7)
Cu21 Se17 Cu6 58.38(7)
Cu3 Se17 Cu6 59.94(7)
Cu17 Se17 Cu6 96.39(7)
Cu20 Se17 Cu6 118.10(8)
Cu21 Se18 Cu24 76.00(8)
Cu21 Se18 Cu4 104.56(10)
Cu24 Se18 Cu4 67.64(8)
Cu21 Se18 Cu22 118.43(9)
Cu24 Se18 Cu22 63.83(8)
Cu4 Se18 Cu22 100.93(9)
Cu21 Se18 Cu19 61.64(8)
Cu24 Se18 Cu19 65.71(7)
Cu4 Se18 Cu19 133.29(8)
Cu22 Se18 Cu19 60.04(7)
Cu26 Se19 Cu29 110.07(8)
Cu26 Se19 Cu30 70.98(8)
Cu29 Se19 Cu30 73.06(7)
Cu26 Se19 Cu31 108.24(9)
Cu29 Se19 Cu31 114.11(8)
Cu30 Se19 Cu31 71.65(7)
Cu26 Se19 Cu33 149.21(8)
Cu29 Se19 Cu33 58.77(7)
Cu30 Se19 Cu33 78.23(8)
Cu31 Se19 Cu33 60.71(7)
Cu33 Se20 Cu35 74.45(8)
Cu33 Se20 Cu15 101.88(8)
Cu35 Se20 Cu15 67.29(7)
Cu33 Se20 Cu32 117.83(9)
Cu35 Se20 Cu32 64.76(7)
Cu15 Se20 Cu32 102.98(8)
Cu33 Se20 Cu29 60.96(7)
Cu35 Se20 Cu29 65.85(7)
Cu15 Se20 Cu29 132.90(9)
Cu32 Se20 Cu29 60.32(6)
Cu36 Se21 Cu33 88.09(9)
Cu36 Se21 Cu16 67.22(8)
Cu33 Se21 Cu16 115.70(9)
Cu36 Se21 Cu31 66.67(7)
Cu33 Se21 Cu31 64.00(7)
Cu16 Se21 Cu31 133.87(9)
Cu36 Se21 Cu34 58.55(7)
Cu33 Se21 Cu34 121.19(9)
Cu16 Se21 Cu34 95.41(8)
Cu31 Se21 Cu34 58.72(7)
Cu36 Se21 Cu18 58.07(7)
Cu33 Se21 Cu18 57.05(7)
Cu16 Se21 Cu18 59.59(7)
Cu31 Se21 Cu18 96.20(7)
Cu34 Se21 Cu18 116.62(8)
Cu23 Se22 Cu11 62.83(7)
Cu23 Se22 Cu35 62.28(7)
Cu11 Se22 Cu35 62.22(7)
Cu23 Se22 Cu32 123.63(8)
Cu11 Se22 Cu32 86.77(8)
Cu35 Se22 Cu32 61.61(7)
Cu23 Se22 Cu20 59.74(7)
Cu11 Se22 Cu20 122.28(9)
Cu35 Se22 Cu20 86.28(7)
Cu32 Se22 Cu20 120.65(8)
Cu23 Se22 Cu8 87.05(8)
Cu11 Se22 Cu8 59.24(7)
Cu35 Se22 Cu8 121.27(8)
Cu32 Se22 Cu8 117.98(8)
Cu20 Se22 Cu8 121.35(8)
Cu18 Se23 Cu30 121.09(8)
Cu18 Se23 Cu6 118.57(8)
Cu30 Se23 Cu6 120.34(9)
Cu18 Se23 Cu35 61.76(7)
Cu30 Se23 Cu35 93.29(7)
Cu6 Se23 Cu35 114.75(8)
Cu18 Se23 Cu12 112.54(8)
Cu30 Se23 Cu12 61.12(6)
Cu6 Se23 Cu12 96.22(8)
Cu35 Se23 Cu12 147.57(8)
Cu18 Se23 Cu24 90.44(8)
Cu30 Se23 Cu24 117.53(8)
Cu6 Se23 Cu24 61.16(7)
Cu35 Se23 Cu24 146.97(8)
Cu12 Se23 Cu24 57.02(6)
Cu18 Se23 Cu23 96.34(7)
Cu30 Se23 Cu23 113.30(8)
Cu6 Se23 Cu23 58.91(7)
Cu35 Se23 Cu23 56.58(6)
Cu12 Se23 Cu23 149.17(8)
Cu24 Se23 Cu23 114.68(7)
Cu18 Se23 Cu11 117.20(8)
Cu30 Se23 Cu11 58.96(6)
Cu6 Se23 Cu11 93.94(8)
Cu35 Se23 Cu11 55.87(6)
Cu12 Se23 Cu11 115.40(7)
Cu24 Se23 Cu11 150.25(9)
Cu23 Se23 Cu11 54.94(6)
Cu18 Se23 Cu36 58.15(6)
Cu30 Se23 Cu36 95.53(7)
Cu6 Se23 Cu36 115.62(7)
Cu35 Se23 Cu36 114.13(8)
Cu12 Se23 Cu36 54.82(6)
Cu24 Se23 Cu36 54.88(6)
Cu23 Se23 Cu36 149.40(8)
Cu11 Se23 Cu36 148.86(7)
Cu36 Se24 Cu12 62.73(7)
Cu36 Se24 Cu24 62.07(7)
Cu12 Se24 Cu24 61.38(7)
Cu36 Se24 Cu10 123.40(9)
Cu12 Se24 Cu10 60.84(7)
Cu24 Se24 Cu10 87.33(8)
Cu36 Se24 Cu22 87.45(8)
Cu12 Se24 Cu22 121.38(8)
Cu24 Se24 Cu22 60.09(7)
Cu10 Se24 Cu22 118.48(9)
Cu36 Se24 Cu34 59.21(7)
Cu12 Se24 Cu34 86.23(8)
Cu24 Se24 Cu34 120.92(8)
Cu10 Se24 Cu34 119.81(9)
Cu22 Se24 Cu34 121.69(9)
P2 Cu1 P1 115.1(2)
P2 Cu1 Se3 101.62(14)
P1 Cu1 Se3 110.90(16)
P2 Cu1 Se1 106.35(15)
P1 Cu1 Se1 111.16(16)
Se3 Cu1 Se1 111.29(8)
P2 Cu1 Cu2 115.37(16)
P1 Cu1 Cu2 129.46(17)
Se3 Cu1 Cu2 55.56(6)
Se1 Cu1 Cu2 55.73(6)
Se13 Cu2 Se3 119.81(9)
Se13 Cu2 Se1 118.16(9)
Se3 Cu2 Se1 118.97(9)
Se13 Cu2 Cu3 76.51(7)
Se3 Cu2 Cu3 155.84(10)
Se1 Cu2 Cu3 56.38(7)
Se13 Cu2 Cu1 162.57(11)
Se3 Cu2 Cu1 59.30(7)
Se1 Cu2 Cu1 59.67(7)
Cu3 Cu2 Cu1 110.87(9)
Se13 Cu2 Cu4 77.74(7)
Se3 Cu2 Cu4 55.71(7)
Se1 Cu2 Cu4 156.89(10)
Cu3 Cu2 Cu4 117.72(9)
Cu1 Cu2 Cu4 110.39(9)
Se13 Cu2 Cu6 55.23(7)
Se3 Cu2 Cu6 113.57(9)
Se1 Cu2 Cu6 113.71(9)
Cu3 Cu2 Cu6 58.91(7)
Cu1 Cu2 Cu6 142.19(10)
Cu4 Cu2 Cu6 59.71(7)
Se2 Cu3 Se1 111.52(9)
Se2 Cu3 Se17 120.73(10)
Se1 Cu3 Se17 108.67(9)
Se2 Cu3 Cu5 58.83(7)
Se1 Cu3 Cu5 133.50(10)
Se17 Cu3 Cu5 114.54(9)
Se2 Cu3 Cu2 137.81(10)
Se1 Cu3 Cu2 57.63(7)
Se17 Cu3 Cu2 100.39(9)
Cu5 Cu3 Cu2 97.43(8)
Se2 Cu3 Cu6 121.64(9)
Se1 Cu3 Cu6 118.84(9)
Se17 Cu3 Cu6 68.45(8)
Cu5 Cu3 Cu6 65.51(7)
Cu2 Cu3 Cu6 62.95(7)
Se2 Cu3 Cu23 81.43(8)
Se1 Cu3 Cu23 162.64(10)
Se17 Cu3 Cu23 53.98(7)
Cu5 Cu3 Cu23 62.73(7)
Cu2 Cu3 Cu23 120.64(9)
Cu6 Cu3 Cu23 57.89(7)
Se3 Cu4 Se4 111.03(9)
Se3 Cu4 Se18 108.40(9)
Se4 Cu4 Se18 115.01(9)
Se3 Cu4 Cu7 132.17(10)
Se4 Cu4 Cu7 58.35(7)
Se18 Cu4 Cu7 118.24(9)
Se3 Cu4 Cu24 162.81(11)
Se4 Cu4 Cu24 82.84(8)
Se18 Cu4 Cu24 55.08(7)
Cu7 Cu4 Cu24 63.38(7)
Se3 Cu4 Cu2 56.73(7)
Se4 Cu4 Cu2 133.31(10)
Se18 Cu4 Cu2 111.37(9)
Cu7 Cu4 Cu2 95.01(8)
Cu24 Cu4 Cu2 121.29(9)
Se3 Cu4 Cu6 116.51(9)
Se4 Cu4 Cu6 121.63(9)
Se18 Cu4 Cu6 79.92(8)
Cu7 Cu4 Cu6 64.97(7)
Cu24 Cu4 Cu6 59.65(7)
Cu2 Cu4 Cu6 61.74(7)
Se13 Cu5 Se2 121.62(9)
Se13 Cu5 Cu9 64.24(7)
Se2 Cu5 Cu9 172.81(10)
Se13 Cu5 Se14 113.69(8)
Se2 Cu5 Se14 118.45(9)
Cu9 Cu5 Se14 54.42(7)
Se13 Cu5 Cu3 77.17(8)
Se2 Cu5 Cu3 56.37(7)
Cu9 Cu5 Cu3 130.76(9)
Se14 Cu5 Cu3 166.80(10)
Se13 Cu5 Cu8 170.52(11)
Se2 Cu5 Cu8 58.31(7)
Cu9 Cu5 Cu8 115.16(9)
Se14 Cu5 Cu8 62.64(7)
Cu3 Cu5 Cu8 107.82(9)
Se13 Cu5 Cu11 129.41(9)
Se2 Cu5 Cu11 103.30(8)
Cu9 Cu5 Cu11 73.29(8)
Se14 Cu5 Cu11 52.02(7)
Cu3 Cu5 Cu11 115.56(9)
Cu8 Cu5 Cu11 56.35(8)
Se13 Cu5 Cu23 108.70(9)
Se2 Cu5 Cu23 79.11(7)
Cu9 Cu5 Cu23 103.42(9)
Se14 Cu5 Cu23 107.52(9)
Cu3 Cu5 Cu23 60.47(7)
Cu8 Cu5 Cu23 80.75(9)
Cu11 Cu5 Cu23 55.54(7)
Se13 Cu5 Cu6 54.02(7)
Se2 Cu5 Cu6 112.49(9)
Cu9 Cu5 Cu6 74.11(8)
Se14 Cu5 Cu6 120.92(9)
Cu3 Cu5 Cu6 58.37(7)
Cu8 Cu5 Cu6 135.44(10)
Cu11 Cu5 Cu6 89.63(8)
Cu23 Cu5 Cu6 55.16(7)
Se13 Cu6 Se23 117.86(9)
Se13 Cu6 Cu21 164.43(10)
Se23 Cu6 Cu21 76.33(8)
Se13 Cu6 Cu23 114.24(10)
Se23 Cu6 Cu23 63.77(7)
Cu21 Cu6 Cu23 76.92(9)
Se13 Cu6 Cu3 75.93(8)
Se23 Cu6 Cu3 124.24(9)
Cu21 Cu6 Cu3 101.98(9)
Cu23 Cu6 Cu3 61.78(7)
Se13 Cu6 Cu24 112.76(10)
Se23 Cu6 Cu24 62.01(7)
Cu21 Cu6 Cu24 66.80(8)
Cu23 Cu6 Cu24 119.76(10)
Cu3 Cu6 Cu24 166.55(11)
Se13 Cu6 Cu4 76.94(8)
Se23 Cu6 Cu4 119.91(9)
Cu21 Cu6 Cu4 90.53(9)
Cu23 Cu6 Cu4 165.90(11)
Cu3 Cu6 Cu4 115.82(9)
Cu24 Cu6 Cu4 59.00(7)
Se13 Cu6 Cu2 54.90(7)
Se23 Cu6 Cu2 172.50(10)
Cu21 Cu6 Cu2 110.63(9)
Cu23 Cu6 Cu2 119.72(9)
Cu3 Cu6 Cu2 58.14(7)
Cu24 Cu6 Cu2 117.45(9)
Cu4 Cu6 Cu2 58.55(7)
Se13 Cu6 Cu5 54.07(7)
Se23 Cu6 Cu5 87.37(8)
Cu21 Cu6 Cu5 137.49(10)
Cu23 Cu6 Cu5 60.70(7)
Cu3 Cu6 Cu5 56.13(7)
Cu24 Cu6 Cu5 137.18(10)
Cu4 Cu6 Cu5 131.01(10)
Cu2 Cu6 Cu5 88.99(8)
Se13 Cu6 Cu7 53.54(7)
Se23 Cu6 Cu7 85.94(8)
Cu21 Cu6 Cu7 125.89(9)
Cu23 Cu6 Cu7 137.75(10)
Cu3 Cu6 Cu7 129.43(10)
Cu24 Cu6 Cu7 59.77(7)
Cu4 Cu6 Cu7 55.48(6)
Cu2 Cu6 Cu7 87.57(8)
Cu5 Cu6 Cu7 90.94(8)
Se13 Cu6 Se17 127.00(9)
Se23 Cu6 Se17 99.64(8)
Cu21 Cu6 Se17 50.89(6)
Cu23 Cu6 Se17 50.35(6)
Cu3 Cu6 Se17 51.61(7)
Cu24 Cu6 Se17 117.69(9)
Cu4 Cu6 Se17 116.41(9)
Cu2 Cu6 Se17 87.21(8)
Cu5 Cu6 Se17 95.18(7)
Cu7 Cu6 Se17 171.88(9)
Se13 Cu7 Se4 122.34(9)
Se13 Cu7 Cu9 64.39(7)
Se4 Cu7 Cu9 170.79(10)
Se13 Cu7 Cu4 79.57(8)
Se4 Cu7 Cu4 56.84(7)
Cu9 Cu7 Cu4 132.35(9)
Se13 Cu7 Se15 112.60(8)
Se4 Cu7 Se15 117.07(8)
Cu9 Cu7 Se15 53.92(6)
Cu4 Cu7 Se15 166.05(10)
Se13 Cu7 Cu10 167.17(11)
Se4 Cu7 Cu10 59.72(7)
Cu9 Cu7 Cu10 112.22(9)
Cu4 Cu7 Cu10 109.24(9)
Se15 Cu7 Cu10 60.05(7)
Se13 Cu7 Cu12 127.79(9)
Se4 Cu7 Cu12 105.49(9)
Cu9 Cu7 Cu12 71.06(8)
Cu4 Cu7 Cu12 115.11(10)
Se15 Cu7 Cu12 52.40(7)
Cu10 Cu7 Cu12 57.81(7)
Se13 Cu7 Cu24 110.31(9)
Se4 Cu7 Cu24 79.95(8)
Cu9 Cu7 Cu24 104.12(10)
Cu4 Cu7 Cu24 59.32(7)
Se15 Cu7 Cu24 108.44(9)
Cu10 Cu7 Cu24 82.45(8)
Cu12 Cu7 Cu24 56.05(7)
Se13 Cu7 Cu6 54.04(7)
Se4 Cu7 Cu6 114.91(9)
Cu9 Cu7 Cu6 73.92(8)
Cu4 Cu7 Cu6 59.55(7)
Se15 Cu7 Cu6 121.26(9)
Cu10 Cu7 Cu6 138.30(10)
Cu12 Cu7 Cu6 89.07(8)
Cu24 Cu7 Cu6 56.80(7)
P3 Cu8 Se2 111.1(2)
P3 Cu8 Cu11 140.2(2)
Se2 Cu8 Cu11 108.57(10)
P3 Cu8 Cu5 139.6(2)
Se2 Cu8 Cu5 57.63(7)
Cu11 Cu8 Cu5 63.58(8)
P3 Cu8 Se22 124.8(2)
Se2 Cu8 Se22 91.56(9)
Cu11 Cu8 Se22 57.00(7)
Cu5 Cu8 Se22 95.33(9)
P3 Cu8 Se14 106.1(3)
Se2 Cu8 Se14 113.44(9)
Cu11 Cu8 Se14 52.69(7)
Cu5 Cu8 Se14 58.06(7)
Se22 Cu8 Se14 109.52(8)
Se15 Cu9 Se14 127.62(10)
Se15 Cu9 Cu5 168.42(11)
Se14 Cu9 Cu5 63.29(7)
Se15 Cu9 Cu30 79.72(8)
Se14 Cu9 Cu30 75.76(9)
Cu5 Cu9 Cu30 108.75(10)
Se15 Cu9 Cu7 63.88(7)
Se14 Cu9 Cu7 168.24(11)
Cu5 Cu9 Cu7 105.06(9)
Cu30 Cu9 Cu7 111.27(10)
Se15 Cu9 Se13 113.08(9)
Se14 Cu9 Se13 113.74(9)
Cu5 Cu9 Se13 55.45(7)
Cu30 Cu9 Se13 144.53(10)
Cu7 Cu9 Se13 54.98(6)
P4 Cu10 Se4 106.13(16)
P4 Cu10 Cu12 146.37(16)
Se4 Cu10 Cu12 107.46(9)
P4 Cu10 Se24 122.42(15)
Se4 Cu10 Se24 92.02(8)
Cu12 Cu10 Se24 57.76(7)
P4 Cu10 Cu7 139.53(17)
Se4 Cu10 Cu7 56.98(6)
Cu12 Cu10 Cu7 63.00(7)
Se24 Cu10 Cu7 96.29(9)
P4 Cu10 Se15 109.61(15)
Se4 Cu10 Se15 114.40(8)
Cu12 Cu10 Se15 53.90(7)
Se24 Cu10 Se15 111.15(9)
Cu7 Cu10 Se15 59.97(6)
Se14 Cu11 Se22 131.36(11)
Se14 Cu11 Cu8 67.85(9)
Se22 Cu11 Cu8 63.77(8)
Se14 Cu11 Cu23 124.61(11)
Se22 Cu11 Cu23 58.21(7)
Cu8 Cu11 Cu23 87.06(9)
Se14 Cu11 Cu35 168.47(11)
Se22 Cu11 Cu35 60.12(7)
Cu8 Cu11 Cu35 123.69(10)
Cu23 Cu11 Cu35 60.08(7)
Se14 Cu11 Cu30 74.89(8)
Se22 Cu11 Cu30 153.06(11)
Cu8 Cu11 Cu30 142.73(11)
Cu23 Cu11 Cu30 115.82(10)
Cu35 Cu11 Cu30 93.58(9)
Se14 Cu11 Cu27 57.21(7)
Se22 Cu11 Cu27 123.31(10)
Cu8 Cu11 Cu27 96.33(9)
Cu23 Cu11 Cu27 176.61(11)
Cu35 Cu11 Cu27 117.54(9)
Cu30 Cu11 Cu27 61.33(7)
Se14 Cu11 Cu5 61.29(8)
Se22 Cu11 Cu5 97.26(8)
Cu8 Cu11 Cu5 60.07(8)
Cu23 Cu11 Cu5 63.36(7)
Cu35 Cu11 Cu5 122.66(9)
Cu30 Cu11 Cu5 102.56(9)
Cu27 Cu11 Cu5 118.50(9)
Se14 Cu11 Cu29 112.58(9)
Se22 Cu11 Cu29 95.10(9)
Cu8 Cu11 Cu29 130.17(11)
Cu23 Cu11 Cu29 120.97(10)
Cu35 Cu11 Cu29 61.01(7)
Cu30 Cu11 Cu29 64.42(7)
Cu27 Cu11 Cu29 56.54(7)
Cu5 Cu11 Cu29 166.98(10)
Se14 Cu11 Se23 111.82(10)
Se22 Cu11 Se23 108.90(8)
Cu8 Cu11 Se23 141.78(10)
Cu23 Cu11 Se23 61.01(7)
Cu35 Cu11 Se23 59.79(7)
Cu30 Cu11 Se23 55.45(6)
Cu27 Cu11 Se23 115.87(8)
Cu5 Cu11 Se23 85.56(8)
Cu29 Cu11 Se23 86.57(8)
Se15 Cu12 Se24 124.65(9)
Se15 Cu12 Cu36 175.33(10)
Se24 Cu12 Cu36 56.95(7)
Se15 Cu12 Cu10 63.92(8)
Se24 Cu12 Cu10 61.40(7)
Cu36 Cu12 Cu10 118.20(10)
Se15 Cu12 Cu24 124.78(10)
Se24 Cu12 Cu24 60.41(7)
Cu36 Cu12 Cu24 59.88(7)
Cu10 Cu12 Cu24 87.12(8)
Se15 Cu12 Cu30 77.85(9)
Se24 Cu12 Cu30 155.40(10)
Cu36 Cu12 Cu30 99.82(9)
Cu10 Cu12 Cu30 141.75(11)
Cu24 Cu12 Cu30 117.73(9)
Se15 Cu12 Cu28 56.92(7)
Se24 Cu12 Cu28 119.54(9)
Cu36 Cu12 Cu28 118.41(9)
Cu10 Cu12 Cu28 94.43(8)
Cu24 Cu12 Cu28 178.16(11)
Cu30 Cu12 Cu28 61.45(6)
Se15 Cu12 Se23 115.62(9)
Se24 Cu12 Se23 112.37(8)
Cu36 Cu12 Se23 65.59(7)
Cu10 Cu12 Se23 142.42(9)
Cu24 Cu12 Se23 61.72(7)
Cu30 Cu12 Se23 56.61(6)
Cu28 Cu12 Se23 117.20(8)
Se15 Cu12 Cu7 61.66(7)
Se24 Cu12 Cu7 96.13(8)
Cu36 Cu12 Cu7 122.99(9)
Cu10 Cu12 Cu7 59.19(7)
Cu24 Cu12 Cu7 63.14(7)
Cu30 Cu12 Cu7 104.45(9)
Cu28 Cu12 Cu7 118.54(10)
Se23 Cu12 Cu7 86.67(7)
Se15 Cu12 Cu31 114.32(9)
Se24 Cu12 Cu31 95.59(9)
Cu36 Cu12 Cu31 61.06(7)
Cu10 Cu12 Cu31 131.29(9)
Cu24 Cu12 Cu31 119.86(9)
Cu30 Cu12 Cu31 63.14(7)
Cu28 Cu12 Cu31 58.32(7)
Se23 Cu12 Cu31 84.83(7)
Cu7 Cu12 Cu31 167.49(9)
P5 Cu13 P6 112.63(16)
P5 Cu13 Se7 108.60(13)
P6 Cu13 Se7 110.43(13)
P5 Cu13 Se5 114.15(13)
P6 Cu13 Se5 100.94(12)
Se7 Cu13 Se5 109.92(8)
P5 Cu13 Cu14 132.28(13)
P6 Cu13 Cu14 115.05(13)
Se7 Cu13 Cu14 55.57(6)
Se5 Cu13 Cu14 54.45(6)
Se5 Cu14 Se16 120.66(9)
Se5 Cu14 Se7 117.16(9)
Se16 Cu14 Se7 118.39(8)
Se5 Cu14 Cu16 157.24(9)
Se16 Cu14 Cu16 76.88(8)
Se7 Cu14 Cu16 55.63(7)
Se5 Cu14 Cu15 56.67(7)
Se16 Cu14 Cu15 79.06(8)
Se7 Cu14 Cu15 156.03(9)
Cu16 Cu14 Cu15 119.60(9)
Se5 Cu14 Cu13 59.14(7)
Se16 Cu14 Cu13 164.21(9)
Se7 Cu14 Cu13 58.14(7)
Cu16 Cu14 Cu13 108.32(8)
Cu15 Cu14 Cu13 109.54(8)
Se5 Cu14 Cu18 116.50(8)
Se16 Cu14 Cu18 54.77(7)
Se7 Cu14 Cu18 113.55(8)
Cu16 Cu14 Cu18 59.51(7)
Cu15 Cu14 Cu18 61.25(7)
Cu13 Cu14 Cu18 140.87(9)
Se6 Cu15 Se5 110.93(8)
Se6 Cu15 Se20 117.99(9)
Se5 Cu15 Se20 107.86(9)
Se6 Cu15 Cu35 84.42(8)
Se5 Cu15 Cu35 162.24(9)
Se20 Cu15 Cu35 55.37(7)
Se6 Cu15 Cu14 130.73(9)
Se5 Cu15 Cu14 56.69(7)
Se20 Cu15 Cu14 110.82(8)
Cu35 Cu15 Cu14 120.26(9)
Se6 Cu15 Cu17 57.50(6)
Se5 Cu15 Cu17 132.94(9)
Se20 Cu15 Cu17 117.62(9)
Cu35 Cu15 Cu17 62.50(7)
Cu14 Cu15 Cu17 94.57(8)
Se6 Cu15 Cu18 118.34(9)
Se5 Cu15 Cu18 116.80(9)
Se20 Cu15 Cu18 81.78(7)
Cu35 Cu15 Cu18 59.04(7)
Cu14 Cu15 Cu18 61.55(7)
Cu17 Cu15 Cu18 61.67(7)
Se8 Cu16 Se7 112.09(9)
Se8 Cu16 Se21 122.35(9)
Se7 Cu16 Se21 105.43(9)
Se8 Cu16 Cu19 59.03(7)
Se7 Cu16 Cu19 133.56(9)
Se21 Cu16 Cu19 117.38(9)
Se8 Cu16 Cu36 81.86(8)
Se7 Cu16 Cu36 160.50(9)
Se21 Cu16 Cu36 55.08(7)
Cu19 Cu16 Cu36 64.92(7)
Se8 Cu16 Cu14 137.88(9)
Se7 Cu16 Cu14 57.94(7)
Se21 Cu16 Cu14 98.95(8)
Cu19 Cu16 Cu14 96.68(8)
Cu36 Cu16 Cu14 120.96(9)
Se8 Cu16 Cu18 121.13(10)
Se7 Cu16 Cu18 118.73(9)
Se21 Cu16 Cu18 70.16(7)
Cu19 Cu16 Cu18 64.86(7)
Cu36 Cu16 Cu18 58.86(7)
Cu14 Cu16 Cu18 62.55(7)
Se16 Cu17 Se6 117.83(9)
Se16 Cu17 Cu21 64.69(7)
Se6 Cu17 Cu21 171.24(10)
Se16 Cu17 Cu20 166.44(10)
Se6 Cu17 Cu20 59.43(7)
Cu21 Cu17 Cu20 115.94(10)
Se16 Cu17 Se17 113.71(8)
Se6 Cu17 Se17 119.34(8)
Cu21 Cu17 Se17 54.16(7)
Cu20 Cu17 Se17 62.82(7)
Se16 Cu17 Cu15 78.99(8)
Se6 Cu17 Cu15 55.78(6)
Cu21 Cu17 Cu15 132.15(9)
Cu20 Cu17 Cu15 106.66(8)
Se17 Cu17 Cu15 165.08(9)
Se16 Cu17 Cu23 132.90(9)
Se6 Cu17 Cu23 105.27(8)
Cu21 Cu17 Cu23 75.68(8)
Cu20 Cu17 Cu23 56.79(7)
Se17 Cu17 Cu23 52.04(6)
Cu15 Cu17 Cu23 113.82(8)
Se16 Cu17 Cu35 111.11(8)
Se6 Cu17 Cu35 81.26(7)
Cu21 Cu17 Cu35 105.97(8)
Cu20 Cu17 Cu35 82.06(8)
Se17 Cu17 Cu35 107.95(8)
Cu15 Cu17 Cu35 58.47(7)
Cu23 Cu17 Cu35 56.00(7)
Se16 Cu17 Cu18 54.70(6)
Se6 Cu17 Cu18 116.01(9)
Cu21 Cu17 Cu18 72.53(7)
Cu20 Cu17 Cu18 138.86(9)
Se17 Cu17 Cu18 118.92(8)
Cu15 Cu17 Cu18 61.02(7)
Cu23 Cu17 Cu18 90.63(8)
Cu35 Cu17 Cu18 57.63(6)
Se16 Cu18 Se23 121.97(10)
Se16 Cu18 Cu33 160.34(11)
Se23 Cu18 Cu33 76.40(8)
Se16 Cu18 Cu36 114.61(9)
Se23 Cu18 Cu36 67.14(7)
Cu33 Cu18 Cu36 77.52(8)
Se16 Cu18 Cu35 114.29(8)
Se23 Cu18 Cu35 62.31(7)
Cu33 Cu18 Cu35 65.88(7)
Cu36 Cu18 Cu35 122.52(9)
Se16 Cu18 Cu16 76.26(7)
Se23 Cu18 Cu16 125.56(9)
Cu33 Cu18 Cu16 99.28(9)
Cu36 Cu18 Cu16 59.15(7)
Cu35 Cu18 Cu16 162.37(10)
Se16 Cu18 Cu15 77.05(7)
Se23 Cu18 Cu15 119.81(8)
Cu33 Cu18 Cu15 87.74(8)
Cu36 Cu18 Cu15 161.90(10)
Cu35 Cu18 Cu15 58.23(7)
Cu16 Cu18 Cu15 114.10(9)
Se16 Cu18 Cu14 55.27(6)
Se23 Cu18 Cu14 175.74(9)
Cu33 Cu18 Cu14 105.94(9)
Cu36 Cu18 Cu14 116.68(9)
Cu35 Cu18 Cu14 115.14(9)
Cu16 Cu18 Cu14 57.94(7)
Cu15 Cu18 Cu14 57.20(7)
Se16 Cu18 Cu17 54.95(6)
Se23 Cu18 Cu17 86.50(8)
Cu33 Cu18 Cu17 125.77(9)
Cu36 Cu18 Cu17 140.52(10)
Cu35 Cu18 Cu17 60.62(6)
Cu16 Cu18 Cu17 131.18(9)
Cu15 Cu18 Cu17 57.31(6)
Cu14 Cu18 Cu17 89.26(7)
Se16 Cu18 Cu19 53.96(6)
Se23 Cu18 Cu19 92.15(8)
Cu33 Cu18 Cu19 138.60(9)
Cu36 Cu18 Cu19 61.53(7)
Cu35 Cu18 Cu19 142.04(10)
Cu16 Cu18 Cu19 55.52(7)
Cu15 Cu18 Cu19 130.89(9)
Cu14 Cu18 Cu19 88.33(8)
Cu17 Cu18 Cu19 92.26(8)
Se16 Cu18 Se21 125.60(9)
Se23 Cu18 Se21 99.67(7)
Cu33 Cu18 Se21 49.72(6)
Cu36 Cu18 Se21 49.21(6)
Cu35 Cu18 Se21 115.60(8)
Cu16 Cu18 Se21 50.25(6)
Cu15 Cu18 Se21 112.94(8)
Cu14 Cu18 Se21 84.50(7)
Cu17 Cu18 Se21 170.26(9)
Cu19 Cu18 Se21 95.02(7)
Se16 Cu19 Se8 123.52(10)
Se16 Cu19 Cu21 65.07(7)
Se8 Cu19 Cu21 171.24(10)
Se16 Cu19 Cu22 169.72(10)
Se8 Cu19 Cu22 60.47(7)
Cu21 Cu19 Cu22 110.77(10)
Se16 Cu19 Cu16 78.72(8)
Se8 Cu19 Cu16 56.61(7)
Cu21 Cu19 Cu16 130.65(9)
Cu22 Cu19 Cu16 109.74(9)
Se16 Cu19 Se18 113.59(8)
Se8 Cu19 Se18 117.14(8)
Cu21 Cu19 Se18 54.50(7)
Cu22 Cu19 Se18 59.06(7)
Cu16 Cu19 Se18 165.12(9)
Se16 Cu19 Cu24 123.74(9)
Se8 Cu19 Cu24 106.15(8)
Cu21 Cu19 Cu24 67.18(8)
Cu22 Cu19 Cu24 59.06(8)
Cu16 Cu19 Cu24 113.77(8)
Se18 Cu19 Cu24 52.92(6)
Se16 Cu19 Cu36 108.83(8)
Se8 Cu19 Cu36 77.36(7)
Cu21 Cu19 Cu36 102.11(9)
Cu22 Cu19 Cu36 81.02(8)
Cu16 Cu19 Cu36 58.33(7)
Se18 Cu19 Cu36 108.14(9)
Cu24 Cu19 Cu36 55.46(7)
Se16 Cu19 Cu18 54.19(6)
Se8 Cu19 Cu18 113.85(9)
Cu21 Cu19 Cu18 71.95(8)
Cu22 Cu19 Cu18 134.82(9)
Cu16 Cu19 Cu18 59.63(7)
Se18 Cu19 Cu18 119.77(9)
Cu24 Cu19 Cu18 84.10(8)
Cu36 Cu19 Cu18 55.43(6)
P7 Cu20 Se6 109.43(14)
P7 Cu20 Cu23 140.54(15)
Se6 Cu20 Cu23 109.55(9)
P7 Cu20 Cu17 137.66(15)
Se6 Cu20 Cu17 57.50(7)
Cu23 Cu20 Cu17 64.00(7)
P7 Cu20 Se22 125.65(15)
Se6 Cu20 Se22 94.21(8)
Cu23 Cu20 Se22 56.68(7)
Cu17 Cu20 Se22 96.46(8)
P7 Cu20 Se17 104.37(14)
Se6 Cu20 Se17 114.17(9)
Cu23 Cu20 Se17 52.93(6)
Cu17 Cu20 Se17 59.29(7)
Se22 Cu20 Se17 109.21(8)
Se18 Cu21 Se17 126.05(10)
Se18 Cu21 Cu19 63.87(7)
Se17 Cu21 Cu19 169.45(11)
Se18 Cu21 Cu17 168.28(11)
Se17 Cu21 Cu17 64.50(7)
Cu19 Cu21 Cu17 105.30(10)
Se18 Cu21 Cu6 83.99(9)
Se17 Cu21 Cu6 70.72(8)
Cu19 Cu21 Cu6 116.42(9)
Cu17 Cu21 Cu6 105.75(9)
Se18 Cu21 Se16 112.99(10)
Se17 Cu21 Se16 114.55(9)
Cu19 Cu21 Se16 55.05(7)
Cu17 Cu21 Se16 55.29(7)
Cu6 Cu21 Se16 145.68(10)
Se18 Cu21 Cu24 52.09(6)
Se17 Cu21 Cu24 128.78(10)
Cu19 Cu21 Cu24 58.90(7)
Cu17 Cu21 Cu24 127.60(9)
Cu6 Cu21 Cu24 58.06(7)
Se16 Cu21 Cu24 107.93(8)
P8 Cu22 Se8 105.03(17)
P8 Cu22 Se18 109.31(17)
Se8 Cu22 Se18 115.98(9)
P8 Cu22 Cu19 138.35(19)
Se8 Cu22 Cu19 57.41(7)
Se18 Cu22 Cu19 60.90(7)
P8 Cu22 Cu24 148.23(18)
Se8 Cu22 Cu24 106.73(9)
Se18 Cu22 Cu24 54.56(7)
Cu19 Cu22 Cu24 62.81(8)
P8 Cu22 Se24 123.63(17)
Se8 Cu22 Se24 89.18(8)
Se18 Cu22 Se24 112.27(9)
Cu19 Cu22 Se24 95.44(8)
Cu24 Cu22 Se24 58.19(7)
Se17 Cu23 Se22 130.85(9)
Se17 Cu23 Cu20 67.88(8)
Se22 Cu23 Cu20 63.58(7)
Se17 Cu23 Cu11 169.72(11)
Se22 Cu23 Cu11 58.97(7)
Cu20 Cu23 Cu11 122.26(10)
Se17 Cu23 Cu35 125.12(10)
Se22 Cu23 Cu35 60.47(7)
Cu20 Cu23 Cu35 87.33(9)
Cu11 Cu23 Cu35 60.39(7)
Se17 Cu23 Cu6 70.74(8)
Se22 Cu23 Cu6 156.87(10)
Cu20 Cu23 Cu6 138.62(10)
Cu11 Cu23 Cu6 99.09(9)
Cu35 Cu23 Cu6 117.46(9)
Se17 Cu23 Cu17 62.22(7)
Se22 Cu23 Cu17 97.72(9)
Cu20 Cu23 Cu17 59.22(7)
Cu11 Cu23 Cu17 123.06(9)
Cu35 Cu23 Cu17 63.01(7)
Cu6 Cu23 Cu17 101.08(9)
Se17 Cu23 Cu3 56.68(7)
Se22 Cu23 Cu3 120.62(9)
Cu20 Cu23 Cu3 95.62(9)
Cu11 Cu23 Cu3 117.43(10)
Cu35 Cu23 Cu3 177.03(10)
Cu6 Cu23 Cu3 60.33(7)
Cu17 Cu23 Cu3 118.89(9)
Se17 Cu23 Se23 109.81(8)
Se22 Cu23 Se23 112.00(8)
Cu20 Cu23 Se23 140.34(10)
Cu11 Cu23 Se23 64.05(7)
Cu35 Cu23 Se23 60.93(6)
Cu6 Cu23 Se23 57.31(6)
Cu17 Cu23 Se23 84.06(7)
Cu3 Cu23 Se23 116.53(8)
Se17 Cu23 Cu5 111.43(9)
Se22 Cu23 Cu5 96.25(9)
Cu20 Cu23 Cu5 132.92(10)
Cu11 Cu23 Cu5 61.10(7)
Cu35 Cu23 Cu5 120.73(9)
Cu6 Cu23 Cu5 64.14(8)
Cu17 Cu23 Cu5 165.10(9)
Cu3 Cu23 Cu5 56.80(7)
Se23 Cu23 Cu5 85.95(7)
Se18 Cu24 Se24 122.74(9)
Se18 Cu24 Cu36 125.25(10)
Se24 Cu24 Cu36 56.17(7)
Se18 Cu24 Cu12 175.07(11)
Se24 Cu24 Cu12 58.21(7)
Cu36 Cu24 Cu12 59.59(7)
Se18 Cu24 Cu22 61.61(8)
Se24 Cu24 Cu22 61.72(7)
Cu36 Cu24 Cu22 85.24(9)
Cu12 Cu24 Cu22 119.85(10)
Se18 Cu24 Cu4 57.28(7)
Se24 Cu24 Cu4 119.58(10)
Cu36 Cu24 Cu4 175.61(11)
Cu12 Cu24 Cu4 117.83(10)
Cu22 Cu24 Cu4 93.53(9)
Se18 Cu24 Cu6 81.95(8)
Se24 Cu24 Cu6 152.74(10)
Cu36 Cu24 Cu6 121.68(10)
Cu12 Cu24 Cu6 96.17(9)
Cu22 Cu24 Cu6 143.41(10)
Cu4 Cu24 Cu6 61.35(7)
Se18 Cu24 Cu19 61.36(7)
Se24 Cu24 Cu19 94.70(8)
Cu36 Cu24 Cu19 64.22(8)
Cu12 Cu24 Cu19 123.55(9)
Cu22 Cu24 Cu19 58.13(7)
Cu4 Cu24 Cu19 118.59(9)
Cu6 Cu24 Cu19 108.60(9)
Se18 Cu24 Se23 120.64(9)
Se24 Cu24 Se23 110.17(8)
Cu36 Cu24 Se23 65.32(7)
Cu12 Cu24 Se23 61.27(6)
Cu22 Cu24 Se23 145.34(10)
Cu4 Cu24 Se23 117.14(9)
Cu6 Cu24 Se23 56.83(7)
Cu19 Cu24 Se23 91.28(9)
Se18 Cu24 Cu7 114.37(9)
Se24 Cu24 Cu7 93.36(8)
Cu36 Cu24 Cu7 120.38(9)
Cu12 Cu24 Cu7 60.81(7)
Cu22 Cu24 Cu7 127.13(10)
Cu4 Cu24 Cu7 57.30(7)
Cu6 Cu24 Cu7 63.43(8)
Cu19 Cu24 Cu7 171.91(9)
Se23 Cu24 Cu7 85.28(8)
Se18 Cu24 Cu21 51.91(7)
Se24 Cu24 Cu21 147.99(10)
Cu36 Cu24 Cu21 98.95(9)
Cu12 Cu24 Cu21 130.38(9)
Cu22 Cu24 Cu21 99.79(9)
Cu4 Cu24 Cu21 85.41(8)
Cu6 Cu24 Cu21 55.15(7)
Cu19 Cu24 Cu21 53.91(7)
Se23 Cu24 Cu21 69.14(7)
Cu7 Cu24 Cu21 118.00(9)
P9 Cu25 P10 113.5(2)
P9 Cu25 Se11 111.53(17)
P10 Cu25 Se11 102.16(15)
P9 Cu25 Se9 111.73(19)
P10 Cu25 Se9 106.02(14)
Se11 Cu25 Se9 111.47(9)
P9 Cu25 Cu26 131.3(2)
P10 Cu25 Cu26 115.18(15)
Se11 Cu25 Cu26 55.62(6)
Se9 Cu25 Cu26 55.85(6)
Se19 Cu26 Se11 122.82(9)
Se19 Cu26 Se9 116.06(9)
Se11 Cu26 Se9 118.36(9)
Se19 Cu26 Cu28 78.05(8)
Se11 Cu26 Cu28 56.46(6)
Se9 Cu26 Cu28 158.73(10)
Se19 Cu26 Cu27 75.26(7)
Se11 Cu26 Cu27 154.30(10)
Se9 Cu26 Cu27 55.89(6)
Cu28 Cu26 Cu27 118.30(8)
Se19 Cu26 Cu25 163.74(10)
Se11 Cu26 Cu25 59.17(7)
Se9 Cu26 Cu25 59.20(7)
Cu28 Cu26 Cu25 111.54(9)
Cu27 Cu26 Cu25 109.20(9)
Se19 Cu26 Cu30 54.64(6)
Se11 Cu26 Cu30 113.59(8)
Se9 Cu26 Cu30 113.92(8)
Cu28 Cu26 Cu30 59.72(6)
Cu27 Cu26 Cu30 59.36(7)
Cu25 Cu26 Cu30 141.35(9)
Se9 Cu27 Se10 111.27(9)
Se9 Cu27 Se14 109.66(10)
Se10 Cu27 Se14 117.63(9)
Se9 Cu27 Cu29 132.35(10)
Se10 Cu27 Cu29 58.71(7)
Se14 Cu27 Cu29 115.72(9)
Se9 Cu27 Cu26 57.23(7)
Se10 Cu27 Cu26 138.12(10)
Se14 Cu27 Cu26 103.51(9)
Cu29 Cu27 Cu26 97.55(8)
Se9 Cu27 Cu11 163.47(11)
Se10 Cu27 Cu11 81.16(8)
Se14 Cu27 Cu11 53.89(7)
Cu29 Cu27 Cu11 63.06(7)
Cu26 Cu27 Cu11 120.87(9)
Se9 Cu27 Cu30 118.41(9)
Se10 Cu27 Cu30 121.75(9)
Se14 Cu27 Cu30 72.00(8)
Cu29 Cu27 Cu30 65.76(8)
Cu26 Cu27 Cu30 62.63(6)
Cu11 Cu27 Cu30 58.46(7)
Se12 Cu28 Se15 120.67(9)
Se12 Cu28 Se11 111.04(8)
Se15 Cu28 Se11 105.41(10)
Se12 Cu28 Cu31 58.65(7)
Se15 Cu28 Cu31 116.50(8)
Se11 Cu28 Cu31 135.85(9)
Se12 Cu28 Cu26 131.31(10)
Se15 Cu28 Cu26 107.60(9)
Se11 Cu28 Cu26 57.31(6)
Cu31 Cu28 Cu26 95.54(8)
Se12 Cu28 Cu12 84.26(8)
Se15 Cu28 Cu12 54.98(7)
Se11 Cu28 Cu12 160.24(10)
Cu31 Cu28 Cu12 62.48(7)
Cu26 Cu28 Cu12 122.10(8)
Se12 Cu28 Cu30 121.35(10)
Se15 Cu28 Cu30 75.81(8)
Se11 Cu28 Cu30 117.48(9)
Cu31 Cu28 Cu30 63.83(7)
Cu26 Cu28 Cu30 62.97(6)
Cu12 Cu28 Cu30 59.25(7)
Se19 Cu29 Se10 122.47(9)
Se19 Cu29 Cu33 66.50(7)
Se10 Cu29 Cu33 170.30(10)
Se19 Cu29 Cu27 77.12(7)
Se10 Cu29 Cu27 57.26(7)
Cu33 Cu29 Cu27 131.77(10)
Se19 Cu29 Cu32 169.80(10)
Se10 Cu29 Cu32 60.33(6)
Cu33 Cu29 Cu32 110.17(9)
Cu27 Cu29 Cu32 110.52(9)
Se19 Cu29 Se20 114.81(8)
Se10 Cu29 Se20 115.69(8)
Cu33 Cu29 Se20 54.70(7)
Cu27 Cu29 Se20 166.83(9)
Cu32 Cu29 Se20 58.42(7)
Se19 Cu29 Cu35 124.06(8)
Se10 Cu29 Cu35 107.79(8)
Cu33 Cu29 Cu35 66.04(7)
Cu27 Cu29 Cu35 116.59(9)
Cu32 Cu29 Cu35 59.45(6)
Se20 Cu29 Cu35 52.78(6)
Se19 Cu29 Cu11 108.71(9)
Se10 Cu29 Cu11 79.11(8)
Cu33 Cu29 Cu11 102.10(9)
Cu27 Cu29 Cu11 60.39(7)
Cu32 Cu29 Cu11 81.28(8)
Se20 Cu29 Cu11 108.63(8)
Cu35 Cu29 Cu11 56.21(7)
Se19 Cu29 Cu30 53.55(6)
Se10 Cu29 Cu30 114.36(9)
Cu33 Cu29 Cu30 73.46(8)
Cu27 Cu29 Cu30 59.44(7)
Cu32 Cu29 Cu30 135.88(9)
Se20 Cu29 Cu30 122.12(8)
Cu35 Cu29 Cu30 85.67(7)
Cu11 Cu29 Cu30 55.83(7)
Se19 Cu30 Se23 119.55(10)
Se19 Cu30 Cu9 163.24(10)
Se23 Cu30 Cu9 77.16(8)
Se19 Cu30 Cu11 112.42(9)
Se23 Cu30 Cu11 65.59(7)
Cu9 Cu30 Cu11 74.47(8)
Se19 Cu30 Cu12 113.26(9)
Se23 Cu30 Cu12 62.27(6)
Cu9 Cu30 Cu12 71.85(8)
Cu11 Cu30 Cu12 122.41(9)
Se19 Cu30 Cu27 74.41(8)
Se23 Cu30 Cu27 124.71(8)
Cu9 Cu30 Cu27 97.73(9)
Cu11 Cu30 Cu27 60.20(7)
Cu12 Cu30 Cu27 166.62(11)
Se19 Cu30 Cu28 76.57(7)
Se23 Cu30 Cu28 120.64(9)
Cu9 Cu30 Cu28 93.98(9)
Cu11 Cu30 Cu28 165.79(11)
Cu12 Cu30 Cu28 59.30(6)
Cu27 Cu30 Cu28 114.61(8)
Se19 Cu30 Cu26 54.37(6)
Se23 Cu30 Cu26 173.43(10)
Cu9 Cu30 Cu26 108.87(9)
Cu11 Cu30 Cu26 118.00(9)
Cu12 Cu30 Cu26 116.51(8)
Cu27 Cu30 Cu26 58.01(6)
Cu28 Cu30 Cu26 57.31(6)
Se19 Cu30 Cu31 54.19(6)
Se23 Cu30 Cu31 85.98(8)
Cu9 Cu30 Cu31 131.33(9)
Cu11 Cu30 Cu31 137.42(10)
Cu12 Cu30 Cu31 59.95(7)
Cu27 Cu30 Cu31 128.60(9)
Cu28 Cu30 Cu31 56.68(7)
Cu26 Cu30 Cu31 87.97(7)
Se19 Cu30 Cu29 53.39(6)
Se23 Cu30 Cu29 89.30(7)
Cu9 Cu30 Cu29 133.71(9)
Cu11 Cu30 Cu29 59.75(7)
Cu12 Cu30 Cu29 138.56(10)
Cu27 Cu30 Cu29 54.81(7)
Cu28 Cu30 Cu29 129.93(9)
Cu26 Cu30 Cu29 88.21(7)
Cu31 Cu30 Cu29 90.56(8)
Se19 Cu31 Se12 118.16(8)
Se19 Cu31 Se21 113.51(8)
Se12 Cu31 Se21 119.83(9)
Se19 Cu31 Cu33 65.19(7)
Se12 Cu31 Cu33 172.87(10)
Se21 Cu31 Cu33 54.03(7)
Se19 Cu31 Cu34 166.86(10)
Se12 Cu31 Cu34 58.28(7)
Se21 Cu31 Cu34 64.25(8)
Cu33 Cu31 Cu34 116.89(9)
Se19 Cu31 Cu28 78.15(8)
Se12 Cu31 Cu28 55.49(7)
Se21 Cu31 Cu28 166.20(9)
Cu33 Cu31 Cu28 131.41(9)
Cu34 Cu31 Cu28 106.13(9)
Se19 Cu31 Cu36 133.71(8)
Se12 Cu31 Cu36 103.65(8)
Se21 Cu31 Cu36 52.68(7)
Cu33 Cu31 Cu36 75.72(7)
Cu34 Cu31 Cu36 56.50(7)
Cu28 Cu31 Cu36 114.12(9)
Se19 Cu31 Cu12 110.25(9)
Se12 Cu31 Cu12 80.85(7)
Se21 Cu31 Cu12 108.27(8)
Cu33 Cu31 Cu12 104.18(8)
Cu34 Cu31 Cu12 82.22(8)
Cu28 Cu31 Cu12 59.20(7)
Cu36 Cu31 Cu12 55.81(7)
Se19 Cu31 Cu30 54.16(6)
Se12 Cu31 Cu30 113.99(9)
Se21 Cu31 Cu30 120.38(8)
Cu33 Cu31 Cu30 73.13(7)
Cu34 Cu31 Cu30 138.79(9)
Cu28 Cu31 Cu30 59.49(7)
Cu36 Cu31 Cu30 92.23(8)
Cu12 Cu31 Cu30 56.92(7)
P11 Cu32 Se10 108.80(16)
P11 Cu32 Se20 111.18(16)
Se10 Cu32 Se20 115.45(8)
P11 Cu32 Cu29 146.39(17)
Se10 Cu32 Cu29 57.24(6)
Se20 Cu32 Cu29 61.26(6)
P11 Cu32 Se22 116.19(16)
Se10 Cu32 Se22 92.62(8)
Se20 Cu32 Se22 111.52(8)
Cu29 Cu32 Se22 95.92(8)
P11 Cu32 Cu35 143.00(17)
Se10 Cu32 Cu35 107.94(8)
Se20 Cu32 Cu35 54.53(7)
Cu29 Cu32 Cu35 62.69(7)
Se22 Cu32 Cu35 57.69(7)
Se21 Cu33 Se20 128.40(11)
Se21 Cu33 Cu29 165.36(10)
Se20 Cu33 Cu29 64.34(7)
Se21 Cu33 Cu18 73.23(8)
Se20 Cu33 Cu18 87.14(8)
Cu29 Cu33 Cu18 117.65(9)
Se21 Cu33 Cu31 61.97(7)
Se20 Cu33 Cu31 166.91(11)
Cu29 Cu33 Cu31 104.39(9)
Cu18 Cu33 Cu31 104.64(9)
Se21 Cu33 Se19 110.64(8)
Se20 Cu33 Se19 112.89(9)
Cu29 Cu33 Se19 54.73(6)
Cu18 Cu33 Se19 143.67(10)
Cu31 Cu33 Se19 54.10(6)
Se21 Cu33 Cu35 131.86(9)
Se20 Cu33 Cu35 52.85(6)
Cu29 Cu33 Cu35 60.04(6)
Cu18 Cu33 Cu35 58.64(7)
Cu31 Cu33 Cu35 128.86(10)
Se19 Cu33 Cu35 108.72(9)
P12 Cu34 Se12 110.76(15)
P12 Cu34 Cu36 139.42(17)
Se12 Cu34 Cu36 109.12(9)
P12 Cu34 Cu31 136.68(16)
Se12 Cu34 Cu31 58.04(7)
Cu36 Cu34 Cu31 63.53(7)
P12 Cu34 Se24 128.25(15)
Se12 Cu34 Se24 93.44(9)
Cu36 Cu34 Se24 55.29(7)
Cu31 Cu34 Se24 95.04(8)
P12 Cu34 Se21 103.92(16)
Se12 Cu34 Se21 112.72(8)
Cu36 Cu34 Se21 52.48(7)
Cu31 Cu34 Se21 57.02(7)
Se24 Cu34 Se21 107.62(8)
Se20 Cu35 Se22 120.58(9)
Se20 Cu35 Cu23 175.26(10)
Se22 Cu35 Cu23 57.25(7)
Se20 Cu35 Cu11 123.63(9)
Se22 Cu35 Cu11 57.66(7)
Cu23 Cu35 Cu11 59.53(7)
Se20 Cu35 Cu32 60.71(7)
Se22 Cu35 Cu32 60.71(7)
Cu23 Cu35 Cu32 117.73(9)
Cu11 Cu35 Cu32 83.95(9)
Se20 Cu35 Cu15 57.34(7)
Se22 Cu35 Cu15 119.32(8)
Cu23 Cu35 Cu15 119.30(9)
Cu11 Cu35 Cu15 176.98(9)
Cu32 Cu35 Cu15 94.50(9)
Se20 Cu35 Cu18 84.90(8)
Se22 Cu35 Cu18 152.12(9)
Cu23 Cu35 Cu18 96.43(8)
Cu11 Cu35 Cu18 119.82(9)
Cu32 Cu35 Cu18 145.58(10)
Cu15 Cu35 Cu18 62.73(7)
Se20 Cu35 Se23 121.67(8)
Se22 Cu35 Se23 110.65(8)
Cu23 Cu35 Se23 62.49(7)
Cu11 Cu35 Se23 64.35(8)
Cu32 Cu35 Se23 143.29(9)
Cu15 Cu35 Se23 117.94(8)
Cu18 Cu35 Se23 55.93(6)
Se20 Cu35 Cu29 61.36(7)
Se22 Cu35 Cu29 94.73(8)
Cu23 Cu35 Cu29 122.17(9)
Cu11 Cu35 Cu29 62.77(7)
Cu32 Cu35 Cu29 57.87(6)
Cu15 Cu35 Cu29 118.52(9)
Cu18 Cu35 Cu29 108.53(8)
Se23 Cu35 Cu29 89.83(7)
Se20 Cu35 Cu17 116.11(9)
Se22 Cu35 Cu17 94.44(8)
Cu23 Cu35 Cu17 60.99(7)
Cu11 Cu35 Cu17 120.21(9)
Cu32 Cu35 Cu17 130.33(8)
Cu15 Cu35 Cu17 59.02(7)
Cu18 Cu35 Cu17 61.75(7)
Se23 Cu35 Cu17 83.83(7)
Cu29 Cu35 Cu17 170.25(9)
Se20 Cu35 Cu33 52.69(7)
Se22 Cu35 Cu33 148.28(9)
Cu23 Cu35 Cu33 131.62(9)
Cu11 Cu35 Cu33 98.20(8)
Cu32 Cu35 Cu33 99.56(8)
Cu15 Cu35 Cu33 84.61(8)
Cu18 Cu35 Cu33 55.47(6)
Se23 Cu35 Cu33 69.16(7)
Cu29 Cu35 Cu33 53.92(6)
Cu17 Cu35 Cu33 116.61(8)
Se21 Cu36 Se24 134.20(9)
Se21 Cu36 Cu34 68.97(8)
Se24 Cu36 Cu34 65.49(8)
Se21 Cu36 Cu12 123.48(9)
Se24 Cu36 Cu12 60.32(7)
Cu34 Cu36 Cu12 88.25(9)
Se21 Cu36 Cu24 164.04(10)
Se24 Cu36 Cu24 61.76(8)
Cu34 Cu36 Cu24 126.84(10)
Cu12 Cu36 Cu24 60.53(7)
Se21 Cu36 Cu18 72.72(8)
Se24 Cu36 Cu18 152.45(10)
Cu34 Cu36 Cu18 141.69(11)
Cu12 Cu36 Cu18 113.87(9)
Cu24 Cu36 Cu18 91.46(9)
Se21 Cu36 Cu16 57.70(7)
Se24 Cu36 Cu16 122.45(9)
Cu34 Cu36 Cu16 96.05(9)
Cu12 Cu36 Cu16 175.59(10)
Cu24 Cu36 Cu16 117.05(9)
Cu18 Cu36 Cu16 61.99(7)
Se21 Cu36 Cu31 60.65(7)
Se24 Cu36 Cu31 99.09(8)
Cu34 Cu36 Cu31 59.97(7)
Cu12 Cu36 Cu31 63.13(7)
Cu24 Cu36 Cu31 122.53(10)
Cu18 Cu36 Cu31 101.16(8)
Cu16 Cu36 Cu31 118.34(9)
Se21 Cu36 Cu19 112.06(9)
Se24 Cu36 Cu19 95.58(8)
Cu34 Cu36 Cu19 132.91(10)
Cu12 Cu36 Cu19 120.60(9)
Cu24 Cu36 Cu19 60.32(7)
Cu18 Cu36 Cu19 63.04(7)
Cu16 Cu36 Cu19 56.75(7)
Cu31 Cu36 Cu19 164.17(9)
Se21 Cu36 Se23 107.44(8)
Se24 Cu36 Se23 110.14(9)
Cu34 Cu36 Se23 139.89(9)
Cu12 Cu36 Se23 59.59(7)
Cu24 Cu36 Se23 59.80(7)
Cu18 Cu36 Se23 54.71(6)
Cu16 Cu36 Se23 116.10(8)
Cu31 Cu36 Se23 82.95(7)
Cu19 Cu36 Se23 86.45(7)
C2 Fe1 C4 70.9(7)
C2 Fe1 C9 157.0(8)
C4 Fe1 C9 103.4(7)
C2 Fe1 C5 69.7(7)
C4 Fe1 C5 42.5(7)
C9 Fe1 C5 121.8(7)
C2 Fe1 C10 160.1(7)
C4 Fe1 C10 121.5(7)
C9 Fe1 C10 41.4(7)
C5 Fe1 C10 107.9(7)
C2 Fe1 C3 42.6(7)
C4 Fe1 C3 40.7(7)
C9 Fe1 C3 119.0(8)
C5 Fe1 C3 69.4(7)
C10 Fe1 C3 156.6(7)
C2 Fe1 C6 122.4(6)
C4 Fe1 C6 160.9(6)
C9 Fe1 C6 69.7(7)
C5 Fe1 C6 125.2(7)
C10 Fe1 C6 41.8(6)
C3 Fe1 C6 158.2(7)
C2 Fe1 C8 119.9(7)
C4 Fe1 C8 117.6(7)
C9 Fe1 C8 41.9(7)
C5 Fe1 C8 157.0(7)
C10 Fe1 C8 70.4(7)
C3 Fe1 C8 102.7(8)
C6 Fe1 C8 69.7(7)
C2 Fe1 C7 105.8(7)
C4 Fe1 C7 155.0(7)
C9 Fe1 C7 69.6(7)
C5 Fe1 C7 161.1(7)
C10 Fe1 C7 69.8(7)
C3 Fe1 C7 120.4(8)
C6 Fe1 C7 40.8(7)
C8 Fe1 C7 41.3(7)
C2 Fe1 C1 41.3(6)
C4 Fe1 C1 69.4(6)
C9 Fe1 C1 158.9(7)
C5 Fe1 C1 39.8(6)
C10 Fe1 C1 124.5(7)
C3 Fe1 C1 69.1(7)
C6 Fe1 C1 110.5(6)
C8 Fe1 C1 159.2(7)
C7 Fe1 C1 125.1(6)
C19 Fe2 C17 68.4(9)
C19 Fe2 C14 108.2(10)
C17 Fe2 C14 157.4(9)
C19 Fe2 C16 68.0(9)
C17 Fe2 C16 40.2(7)
C14 Fe2 C16 161.2(8)
C19 Fe2 C18 41.6(9)
C17 Fe2 C18 41.0(9)
C14 Fe2 C18 121.4(11)
C16 Fe2 C18 68.9(9)
C19 Fe2 C15 122.3(9)
C17 Fe2 C15 160.6(9)
C14 Fe2 C15 40.3(9)
C16 Fe2 C15 124.9(8)
C18 Fe2 C15 157.5(10)
C19 Fe2 C12 157.7(8)
C17 Fe2 C12 107.2(7)
C14 Fe2 C12 67.0(9)
C16 Fe2 C12 123.6(7)
C18 Fe2 C12 120.6(8)
C15 Fe2 C12 69.2(7)
C19 Fe2 C11 160.5(8)
C17 Fe2 C11 124.0(8)
C14 Fe2 C11 66.5(9)
C16 Fe2 C11 110.6(7)
C18 Fe2 C11 157.6(8)
C15 Fe2 C11 41.3(8)
C12 Fe2 C11 39.7(7)
C19 Fe2 C13 119.5(10)
C17 Fe2 C13 121.5(8)
C14 Fe2 C13 39.1(8)
C16 Fe2 C13 159.2(7)
C18 Fe2 C13 103.2(9)
C15 Fe2 C13 69.6(8)
C12 Fe2 C13 42.7(8)
C11 Fe2 C13 69.1(8)
C19 Fe2 C20 40.7(9)
C17 Fe2 C20 69.8(7)
C14 Fe2 C20 123.1(9)
C16 Fe2 C20 41.9(7)
C18 Fe2 C20 70.5(8)
C15 Fe2 C20 106.9(7)
C12 Fe2 C20 160.4(8)
C11 Fe2 C20 125.0(7)
C13 Fe2 C20 155.6(8)
C28 Fe3 C22 119.6(7)
C28 Fe3 C23 104.7(7)
C22 Fe3 C23 41.6(7)
C28 Fe3 C24 121.5(7)
C22 Fe3 C24 69.4(7)
C23 Fe3 C24 40.6(7)
C28 Fe3 C21 155.2(6)
C22 Fe3 C21 39.4(6)
C23 Fe3 C21 68.2(6)
C24 Fe3 C21 69.5(6)
C28 Fe3 C25 160.5(7)
C22 Fe3 C25 68.5(6)
C23 Fe3 C25 68.8(6)
C24 Fe3 C25 41.8(6)
C21 Fe3 C25 41.2(6)
C28 Fe3 C26 69.3(6)
C22 Fe3 C26 126.6(6)
C23 Fe3 C26 163.2(7)
C24 Fe3 C26 156.0(6)
C21 Fe3 C26 110.3(6)
C25 Fe3 C26 121.9(6)
C28 Fe3 C29 39.6(7)
C22 Fe3 C29 152.8(6)
C23 Fe3 C29 116.8(7)
C24 Fe3 C29 104.6(7)
C21 Fe3 C29 165.1(7)
C25 Fe3 C29 125.5(7)
C26 Fe3 C29 69.2(6)
C28 Fe3 C30 68.4(6)
C22 Fe3 C30 164.0(6)
C23 Fe3 C30 153.6(7)
C24 Fe3 C30 119.8(6)
C21 Fe3 C30 128.3(6)
C25 Fe3 C30 108.7(6)
C26 Fe3 C30 40.4(6)
C29 Fe3 C30 41.8(6)
C28 Fe3 C27 42.7(6)
C22 Fe3 C27 106.7(7)
C23 Fe3 C27 124.2(7)
C24 Fe3 C27 160.7(6)
C21 Fe3 C27 120.2(6)
C25 Fe3 C27 156.0(6)
C26 Fe3 C27 40.9(6)
C29 Fe3 C27 69.8(7)
C30 Fe3 C27 69.0(6)
C32 Fe4 C39 159.6(8)
C32 Fe4 C33 43.2(7)
C39 Fe4 C33 121.0(9)
C32 Fe4 C40 157.4(7)
C39 Fe4 C40 40.4(9)
C33 Fe4 C40 159.2(8)
C32 Fe4 C38 125.7(8)
C39 Fe4 C38 37.5(9)
C33 Fe4 C38 106.3(9)
C40 Fe4 C38 64.7(9)
C32 Fe4 C34 70.1(7)
C39 Fe4 C34 105.7(9)
C33 Fe4 C34 39.9(7)
C40 Fe4 C34 125.6(8)
C38 Fe4 C34 118.4(9)
C32 Fe4 C31 39.6(6)
C39 Fe4 C31 159.3(8)
C33 Fe4 C31 69.3(7)
C40 Fe4 C31 125.0(8)
C38 Fe4 C31 162.4(8)
C34 Fe4 C31 69.9(7)
C32 Fe4 C36 120.4(7)
C39 Fe4 C36 68.4(9)
C33 Fe4 C36 155.2(7)
C40 Fe4 C36 41.0(8)
C38 Fe4 C36 66.1(9)
C34 Fe4 C36 164.8(7)
C31 Fe4 C36 110.4(7)
C32 Fe4 C37 105.3(7)
C39 Fe4 C37 69.0(9)
C33 Fe4 C37 118.8(8)
C40 Fe4 C37 68.1(8)
C38 Fe4 C37 41.9(8)
C34 Fe4 C37 153.2(7)
C31 Fe4 C37 124.1(7)
C36 Fe4 C37 39.5(7)
C32 Fe4 C35 69.8(7)
C39 Fe4 C35 120.8(8)
C33 Fe4 C35 68.7(7)
C40 Fe4 C35 110.2(8)
C38 Fe4 C35 153.1(8)
C34 Fe4 C35 40.9(7)
C31 Fe4 C35 42.7(6)
C36 Fe4 C35 128.9(7)
C37 Fe4 C35 164.0(7)
C41 Fe5 C42 40.0(6)
C41 Fe5 C47 123.2(7)
C42 Fe5 C47 104.8(6)
C41 Fe5 C45 42.0(6)
C42 Fe5 C45 69.6(6)
C47 Fe5 C45 162.2(7)
C41 Fe5 C50 125.4(7)
C42 Fe5 C50 159.5(7)
C47 Fe5 C50 70.0(6)
C45 Fe5 C50 109.0(7)
C41 Fe5 C43 69.0(6)
C42 Fe5 C43 41.9(6)
C47 Fe5 C43 118.1(6)
C45 Fe5 C43 69.8(6)
C50 Fe5 C43 158.2(6)
C41 Fe5 C46 110.9(6)
C42 Fe5 C46 121.7(6)
C47 Fe5 C46 39.7(6)
C45 Fe5 C46 128.0(6)
C50 Fe5 C46 42.1(6)
C43 Fe5 C46 155.0(5)
C41 Fe5 C44 68.3(7)
C42 Fe5 C44 68.6(6)
C47 Fe5 C44 154.7(7)
C45 Fe5 C44 40.5(7)
C50 Fe5 C44 124.4(6)
C43 Fe5 C44 40.8(6)
C46 Fe5 C44 164.0(6)
C41 Fe5 C49 159.3(6)
C42 Fe5 C49 158.2(7)
C47 Fe5 C49 71.0(7)
C45 Fe5 C49 120.5(6)
C50 Fe5 C49 40.6(7)
C43 Fe5 C49 120.1(7)
C46 Fe5 C49 69.3(6)
C44 Fe5 C49 105.6(7)
C41 Fe5 C48 158.9(6)
C42 Fe5 C48 121.0(7)
C47 Fe5 C48 42.9(7)
C45 Fe5 C48 154.6(7)
C50 Fe5 C48 69.4(7)
C43 Fe5 C48 102.1(7)
C46 Fe5 C48 68.8(7)
C44 Fe5 C48 118.1(8)
C49 Fe5 C48 41.7(7)
C59 Fe6 C57 69.1(7)
C59 Fe6 C54 106.4(7)
C57 Fe6 C54 162.7(7)
C59 Fe6 C60 40.0(7)
C57 Fe6 C60 68.8(7)
C54 Fe6 C60 119.1(7)
C59 Fe6 C55 127.4(7)
C57 Fe6 C55 155.4(6)
C54 Fe6 C55 40.0(7)
C60 Fe6 C55 110.7(7)
C59 Fe6 C51 166.7(7)
C57 Fe6 C51 119.1(6)
C54 Fe6 C51 68.9(6)
C60 Fe6 C51 130.4(7)
C55 Fe6 C51 41.3(6)
C59 Fe6 C53 116.2(7)
C57 Fe6 C53 124.0(7)
C54 Fe6 C53 41.7(7)
C60 Fe6 C53 151.5(7)
C55 Fe6 C53 68.8(7)
C51 Fe6 C53 69.2(6)
C59 Fe6 C52 151.0(7)
C57 Fe6 C52 106.6(6)
C54 Fe6 C52 68.8(6)
C60 Fe6 C52 167.2(7)
C55 Fe6 C52 68.2(6)
C51 Fe6 C52 40.4(6)
C53 Fe6 C52 41.0(6)
C59 Fe6 C56 68.4(6)
C57 Fe6 C56 39.4(6)
C54 Fe6 C56 156.0(6)
C60 Fe6 C56 41.8(6)
C55 Fe6 C56 123.6(6)
C51 Fe6 C56 110.5(6)
C53 Fe6 C56 162.1(7)
C52 Fe6 C56 127.3(6)
C59 Fe6 C58 41.3(7)
C57 Fe6 C58 41.3(7)
C54 Fe6 C58 124.4(7)
C60 Fe6 C58 68.6(7)
C55 Fe6 C58 163.1(7)
C51 Fe6 C58 151.7(6)
C53 Fe6 C58 103.4(7)
C52 Fe6 C58 116.4(7)
C56 Fe6 C58 68.0(7)
C70 P1 C61 103.3(9)
C70 P1 C67 97.5(12)
C61 P1 C67 111.0(11)
C70 P1 Cu1 116.7(7)
C61 P1 Cu1 110.1(6)
C67 P1 Cu1 117.0(10)
C82 P2 C79 108.7(11)
C82 P2 C73 102.9(9)
C79 P2 C73 99.2(9)
C82 P2 Cu1 116.3(7)
C79 P2 Cu1 114.4(7)
C73 P2 Cu1 113.5(5)
C94 P3 C85 103.0(12)
C94 P3 C91 101.1(13)
C85 P3 C91 110.9(12)
C94 P3 Cu8 123.3(8)
C85 P3 Cu8 109.9(7)
C91 P3 Cu8 108.0(9)
C97 P4 C97 88.3(12)
C97 P4 C106 104.8(11)
C97 P4 C106 94.6(12)
C97 P4 C103 105.3(13)
C97 P4 C103 26.1(12)
C106 P4 C103 108.4(12)
C97 P4 C103 20.1(14)
C97 P4 C103 103.8(15)
C106 P4 C103 90.7(15)
C103 P4 C103 124.2(16)
C97 P4 Cu10 113.9(8)
C97 P4 Cu10 135.1(10)
C106 P4 Cu10 114.6(6)
C103 P4 Cu10 109.2(11)
C103 P4 Cu10 108.8(12)
C115 P5 C118 103.5(8)
C115 P5 C109 103.4(6)
C118 P5 C109 103.6(6)
C115 P5 Cu13 114.1(5)
C118 P5 Cu13 114.9(6)
C109 P5 Cu13 115.8(3)
C130 P6 C121 104.1(6)
C130 P6 C127 105.1(7)
C121 P6 C127 105.1(6)
C130 P6 Cu13 118.5(5)
C121 P6 Cu13 109.3(3)
C127 P6 Cu13 113.6(5)
C142 P7 C133 103.9(9)
C142 P7 C139 103.1(10)
C133 P7 C139 96.9(7)
C142 P7 Cu20 120.5(8)
C133 P7 Cu20 115.6(4)
C139 P7 Cu20 113.6(5)
C151 P8 C145 112.0(14)
C151 P8 C154 94.9(15)
C145 P8 C154 97.9(12)
C151 P8 Cu22 115.1(12)
C145 P8 Cu22 118.3(5)
C154 P8 Cu22 115.1(10)
C157 P9 C166 110.6(13)
C157 P9 C163 96.9(8)
C166 P9 C163 91.8(15)
C157 P9 Cu25 115.8(6)
C166 P9 Cu25 120.3(12)
C163 P9 Cu25 116.6(6)
C169 P10 C178 103.3(7)
C169 P10 C175 101.6(8)
C178 P10 C175 107.5(8)
C169 P10 Cu25 112.2(5)
C178 P10 Cu25 114.9(6)
C175 P10 Cu25 115.8(7)
C190 P11 C181 101.7(9)
C190 P11 C187 106.5(13)
C181 P11 C187 95.9(13)
C190 P11 Cu32 118.7(7)
C181 P11 Cu32 117.4(5)
C187 P11 Cu32 113.7(12)
C202 P12 C193 104.6(13)
C202 P12 C199 84.6(15)
C193 P12 C199 110.7(13)
C202 P12 Cu34 127.0(11)
C193 P12 Cu34 113.0(5)
C199 P12 Cu34 113.5(11)
C5 C1 C2 109.4(14)
C5 C1 Se1 123.5(12)
C2 C1 Se1 126.9(11)
C5 C1 Fe1 68.9(9)
C2 C1 Fe1 67.6(8)
Se1 C1 Fe1 133.6(9)
C1 C2 C3 106.2(14)
C1 C2 Fe1 71.1(9)
C3 C2 Fe1 69.4(10)
C4 C3 C2 108.8(17)
C4 C3 Fe1 69.4(11)
C2 C3 Fe1 68.0(11)
C3 C4 C5 106.7(15)
C3 C4 Fe1 69.9(11)
C5 C4 Fe1 68.8(10)
C1 C5 C4 108.7(15)
C1 C5 Fe1 71.2(9)
C4 C5 Fe1 68.7(9)
C7 C6 C10 108.5(14)
C7 C6 Se2 127.4(12)
C10 C6 Se2 123.7(12)
C7 C6 Fe1 69.8(10)
C10 C6 Fe1 68.9(10)
Se2 C6 Fe1 133.0(8)
C6 C7 C8 108.9(15)
C6 C7 Fe1 69.4(9)
C8 C7 Fe1 69.3(10)
C7 C8 C9 106.8(17)
C7 C8 Fe1 69.4(10)
C9 C8 Fe1 68.6(10)
C10 C9 C8 108.8(16)
C10 C9 Fe1 69.4(10)
C8 C9 Fe1 69.5(10)
C9 C10 C6 107.1(15)
C9 C10 Fe1 69.2(11)
C6 C10 Fe1 69.3(9)
C12 C11 C15 109.9(18)
C12 C11 Se3 126.0(14)
C15 C11 Se3 123.5(14)
C12 C11 Fe2 70.0(10)
C15 C11 Fe2 69.0(11)
Se3 C11 Fe2 133.9(10)
C11 C12 C13 107.6(15)
C11 C12 Fe2 70.3(10)
C13 C12 Fe2 69.0(10)
C14 C13 C12 103.5(18)
C14 C13 Fe2 69.3(14)
C12 C13 Fe2 68.3(11)
C13 C14 C15 115(2)
C13 C14 Fe2 71.6(14)
C15 C14 Fe2 70.4(15)
C14 C15 C11 103.6(18)
C14 C15 Fe2 69.3(13)
C11 C15 Fe2 69.7(11)
C17 C16 C20 109.8(16)
C17 C16 Se4 128.3(14)
C20 C16 Se4 121.4(12)
C17 C16 Fe2 69.3(11)
C20 C16 Fe2 70.5(10)
Se4 C16 Fe2 133.0(9)
C16 C17 C18 109.9(17)
C16 C17 Fe2 70.5(10)
C18 C17 Fe2 70.3(13)
C17 C18 C19 105(2)
C17 C18 Fe2 68.7(13)
C19 C18 Fe2 67.8(13)
C20 C19 C18 113(2)
C20 C19 Fe2 72.3(13)
C18 C19 Fe2 70.6(14)
C19 C20 C16 103.0(16)
C19 C20 Fe2 67.0(12)
C16 C20 Fe2 67.7(9)
C22 C21 C25 109.0(14)
C22 C21 Se5 129.3(12)
C25 C21 Se5 121.0(11)
C22 C21 Fe3 69.3(9)
C25 C21 Fe3 69.5(9)
Se5 C21 Fe3 134.7(8)
C21 C22 C23 108.9(15)
C21 C22 Fe3 71.3(9)
C23 C22 Fe3 69.8(9)
C24 C23 C22 108.3(14)
C24 C23 Fe3 69.9(9)
C22 C23 Fe3 68.6(9)
C23 C24 C25 106.9(14)
C23 C24 Fe3 69.5(10)
C25 C24 Fe3 69.4(9)
C21 C25 C24 106.8(13)
C21 C25 Fe3 69.2(9)
C24 C25 Fe3 68.8(9)
C30 C26 C27 110.2(13)
C30 C26 Se6 122.7(10)
C27 C26 Se6 126.5(12)
C30 C26 Fe3 70.2(9)
C27 C26 Fe3 70.7(9)
Se6 C26 Fe3 132.6(8)
C26 C27 C28 103.9(14)
C26 C27 Fe3 68.4(9)
C28 C27 Fe3 66.4(9)
C29 C28 C27 110.9(14)
C29 C28 Fe3 71.8(10)
C27 C28 Fe3 70.9(9)
C28 C29 C30 107.2(15)
C28 C29 Fe3 68.6(10)
C30 C29 Fe3 69.2(9)
C26 C30 C29 107.9(13)
C26 C30 Fe3 69.4(8)
C29 C30 Fe3 69.0(8)
C32 C31 C35 108.0(13)
C32 C31 Se7 130.5(12)
C35 C31 Se7 121.2(12)
C32 C31 Fe4 67.6(10)
C35 C31 Fe4 69.7(9)
Se7 C31 Fe4 132.8(9)
C31 C32 C33 108.7(14)
C31 C32 Fe4 72.8(10)
C33 C32 Fe4 69.1(10)
C34 C33 C32 108.1(15)
C34 C33 Fe4 70.8(12)
C32 C33 Fe4 67.7(10)
C33 C34 C35 110.1(15)
C33 C34 Fe4 69.2(12)
C35 C34 Fe4 71.6(11)
C34 C35 C31 105.0(14)
C34 C35 Fe4 67.5(11)
C31 C35 Fe4 67.6(9)
C37 C36 C40 108.5(17)
C37 C36 Se8 127.9(14)
C40 C36 Se8 123.2(15)
C37 C36 Fe4 70.4(12)
C40 C36 Fe4 68.2(12)
Se8 C36 Fe4 132.7(11)
C36 C37 C38 102.7(17)
C36 C37 Fe4 70.1(12)
C38 C37 Fe4 67.9(13)
C39 C38 C37 113(2)
C39 C38 Fe4 70.1(16)
C37 C38 Fe4 70.2(13)
C38 C39 C40 107(2)
C38 C39 Fe4 72.3(16)
C40 C39 Fe4 70.6(13)
C39 C40 C36 108.1(19)
C39 C40 Fe4 69.0(14)
C36 C40 Fe4 70.8(12)
C42 C41 C45 109.7(15)
C42 C41 Se9 128.3(12)
C45 C41 Se9 121.4(12)
C42 C41 Fe5 70.1(10)
C45 C41 Fe5 69.8(10)
Se9 C41 Fe5 134.1(8)
C41 C42 C43 108.7(13)
C41 C42 Fe5 70.0(9)
C43 C42 Fe5 69.9(9)
C44 C43 C42 105.9(14)
C44 C43 Fe5 70.1(9)
C42 C43 Fe5 68.3(8)
C45 C44 C43 110.3(14)
C45 C44 Fe5 69.2(10)
C43 C44 Fe5 69.1(9)
C44 C45 C41 105.4(14)
C44 C45 Fe5 70.3(10)
C41 C45 Fe5 68.2(9)
C47 C46 C50 109.9(14)
C47 C46 Se10 128.3(11)
C50 C46 Se10 121.6(11)
C47 C46 Fe5 69.3(9)
C50 C46 Fe5 68.8(8)
Se10 C46 Fe5 132.6(8)
C46 C47 C48 108.1(14)
C46 C47 Fe5 71.1(9)
C48 C47 Fe5 70.7(10)
C49 C48 C47 105.6(16)
C49 C48 Fe5 68.2(11)
C47 C48 Fe5 66.4(11)
C50 C49 C48 108.6(15)
C50 C49 Fe5 69.1(11)
C48 C49 Fe5 70.1(11)
C49 C50 C46 107.6(14)
C49 C50 Fe5 70.3(10)
C46 C50 Fe5 69.1(8)
C52 C51 C55 107.0(13)
C52 C51 Se11 127.5(11)
C55 C51 Se11 124.4(12)
C52 C51 Fe6 70.0(9)
C55 C51 Fe6 69.3(8)
Se11 C51 Fe6 135.2(7)
C51 C52 C53 109.4(14)
C51 C52 Fe6 69.6(8)
C53 C52 Fe6 69.4(9)
C52 C53 C54 106.0(15)
C52 C53 Fe6 69.6(9)
C54 C53 Fe6 68.3(9)
C55 C54 C53 108.8(14)
C55 C54 Fe6 70.7(9)
C53 C54 Fe6 70.0(10)
C54 C55 C51 108.8(14)
C54 C55 Fe6 69.3(10)
C51 C55 Fe6 69.5(9)
C57 C56 C60 106.9(14)
C57 C56 Se12 130.2(12)
C60 C56 Se12 122.8(12)
C57 C56 Fe6 68.2(9)
C60 C56 Fe6 67.3(8)
Se12 C56 Fe6 129.0(8)
C56 C57 C58 110.2(14)
C56 C57 Fe6 72.4(10)
C58 C57 Fe6 71.5(10)
C59 C58 C57 104.6(16)
C59 C58 Fe6 66.7(11)
C57 C58 Fe6 67.2(10)
C60 C59 C58 110.3(16)
C60 C59 Fe6 70.7(10)
C58 C59 Fe6 72.0(10)
C59 C60 C56 107.7(15)
C59 C60 Fe6 69.3(10)
C56 C60 Fe6 70.9(8)
C62 C61 C66 120.0
C62 C61 P1 121.4(10)
C66 C61 P1 118.6(10)
C63 C62 C61 120.0
C62 C63 C64 120.0
C63 C64 C65 120.0
C66 C65 C64 120.0
C65 C66 C61 120.0
C68 C67 P1 112(3)
C67 C68 C69 103(3)
C71 C70 P1 118.1(16)
C72 C71 C70 111(2)
C74 C73 C78 120.0
C74 C73 P2 125.5(9)
C78 C73 P2 114.0(9)
C75 C74 C73 120.0
C76 C75 C74 120.0
C75 C76 C77 120.0
C78 C77 C76 120.0
C77 C78 C73 120.0
C80 C79 P2 109.9(16)
C79 C80 C81 112.4(18)
C83 C82 P2 116.8(18)
C84 C83 C82 107(2)
C86 C85 C90 120.0
C86 C85 P3 120.8(16)
C90 C85 P3 119.2(16)
C85 C86 C87 120.0
C86 C87 C88 120.0
C89 C88 C87 120.0
C88 C89 C90 120.0
C89 C90 C85 120.0
C92A C91 C92 116(4)
C92A C91 P3 129(4)
C92 C91 P3 114(2)
C93 C92 C91 107(3)
C93A C92A C91 127(7)
C95 C94 P3 106(2)
C94 C95 C96 113(2)
C98 C97 C102 120.0
C98 C97 P4 119.1(19)
C102 C97 P4 120(2)
C97 C98 C99 120.0
C100 C99 C98 120.0
C99 C100 C101 120.0
C100 C101 C102 120.0
C101 C102 C97 120.0
C98 C97 C102 120.0
C98 C97 P4 111.3(17)
C102 C97 P4 128.7(17)
C99 C98 C97 120.0
C98 C99 C100 120.0
C99 C100 C101 120.0
C102 C101 C100 120.0
C101 C102 C97 120.0
C104 C103 P4 108(3)
C103 C104 C105 106(5)
C104 C103 P4 107(4)
C103 C104 C105 114(4)
C107 C106 P4 110.7(15)
C106 C107 C108 110.1(19)
C110 C109 C114 120.0
C110 C109 P5 123.3(6)
C114 C109 P5 116.7(6)
C109 C110 C111 120.0
C112 C111 C110 120.0
C111 C112 C113 120.0
C114 C113 C112 120.0
C113 C114 C109 120.0
C116 C115 P5 110.7(13)
C115 C116 C117 111.1(15)
C119 C118 P5 117.9(13)
C120 C119 C118 110.8(16)
C122 C121 C126 120.0
C122 C121 P6 118.8(5)
C126 C121 P6 120.9(5)
C123 C122 C121 120.0
C122 C123 C124 120.0
C125 C124 C123 120.0
C124 C125 C126 120.0
C125 C126 C121 120.0
C128 C127 P6 108.8(12)
C129 C128 C127 111.3(16)
C131 C130 P6 117.7(11)
C132 C131 C130 110.9(14)
C134 C133 C138 120.0
C134 C133 P7 122.3(8)
C138 C133 P7 117.6(8)
C133 C134 C135 120.0
C136 C135 C134 120.0
C135 C136 C137 120.0
C138 C137 C136 120.0
C137 C138 C133 120.0
C140 C139 P7 112.1(13)
C139 C140 C141 113.6(17)
C143 C142 C143 109(5)
C143 C142 P7 118(4)
C143 C142 P7 128(3)
C142 C143 C144 106(6)
C142 C143 C144 114(5)
C146 C145 C150 120.0
C146 C145 P8 124.4(12)
C150 C145 P8 115.6(12)
C145 C146 C147 120.0
C148 C147 C146 120.0
C147 C148 C149 120.0
C148 C149 C150 120.0
C149 C150 C145 120.0
C152 C151 P8 120(3)
C151 C152 C153 115(4)
C155 C154 P8 115(3)
C154 C155 C156 109(3)
C158 C157 C162 120.0
C158 C157 P9 116.3(10)
C162 C157 P9 123.7(10)
C157 C158 C159 120.0
C158 C159 C160 120.0
C161 C160 C159 120.0
C162 C161 C160 120.0
C161 C162 C157 120.0
C164 C163 P9 110(2)
C163 C164 C165 100(3)
C167 C166 P9 108(3)
C168 C167 C166 130(3)
C170 C169 C174 120.0
C170 C169 P10 118.6(7)
C174 C169 P10 121.3(7)
C171 C170 C169 120.0
C170 C171 C172 120.0
C173 C172 C171 120.0
C172 C173 C174 120.0
C173 C174 C169 120.0
C176 C175 P10 109.5(15)
C177 C176 C175 107.2(19)
C179 C178 P10 113.6(13)
C178 C179 C180 109.9(17)
C182 C181 C186 120.0
C182 C181 P11 117.7(9)
C186 C181 P11 122.1(9)
C181 C182 C183 120.0
C184 C183 C182 120.0
C183 C184 C185 120.0
C184 C185 C186 120.0
C185 C186 C181 120.0
C188 C187 P11 107(2)
C187 C188 C189 104(3)
C191 C190 P11 108.4(14)
C192 C191 C190 111.1(19)
C194 C193 C198 120.0
C194 C193 P12 120.0(10)
C198 C193 P12 120.0(10)
C195 C194 C193 120.0
C194 C195 C196 120.0
C197 C196 C195 120.0
C198 C197 C196 120.0
C197 C198 C193 120.0
C200 C199 C200 38(2)
C200 C199 P12 114(2)
C200 C199 P12 117(2)
C201 C200 C199 115(3)
C199 C200 C201 116(3)
C200 C201 C200 38(2)
C203 C202 C203 54(2)
C203 C202 P12 107.3(19)
C203 C202 P12 125(2)
C202 C203 C204 113(3)
C204 C203 C202 132(3)

loop_
_geom_bond_atom_site_label_1
_geom_bond_atom_site_label_2
_geom_bond_distance
Se1 C1 1.921(16)
Se1 Cu3 2.410(2)
Se1 Cu2 2.445(2)
Se1 Cu1 2.554(3)
Se2 C6 1.899(16)
Se2 Cu3 2.392(3)
Se2 Cu5 2.458(2)
Se2 Cu8 2.476(3)
Se3 C11 1.932(19)
Se3 Cu4 2.400(2)
Se3 Cu2 2.429(2)
Se3 Cu1 2.533(2)
Se4 C16 1.934(18)
Se4 Cu4 2.403(2)
Se4 Cu7 2.444(2)
Se4 Cu10 2.517(2)
Se5 C21 1.933(15)
Se5 Cu15 2.414(2)
Se5 Cu14 2.414(2)
Se5 Cu13 2.547(2)
Se6 C26 1.914(14)
Se6 Cu15 2.396(2)
Se6 Cu17 2.444(2)
Se6 Cu20 2.495(3)
Se7 C31 1.905(15)
Se7 Cu16 2.386(3)
Se7 Cu14 2.449(2)
Se7 Cu13 2.522(2)
Se8 C36 1.913(19)
Se8 Cu16 2.384(2)
Se8 Cu19 2.448(2)
Se8 Cu22 2.528(3)
Se9 C41 1.948(17)
Se9 Cu27 2.406(2)
Se9 Cu26 2.443(2)
Se9 Cu25 2.536(2)
Se10 C46 1.918(15)
Se10 Cu27 2.407(2)
Se10 Cu29 2.445(2)
Se10 Cu32 2.526(2)
Se11 C51 1.911(15)
Se11 Cu28 2.408(2)
Se11 Cu26 2.431(2)
Se11 Cu25 2.529(3)
Se12 C56 1.929(16)
Se12 Cu28 2.376(2)
Se12 Cu31 2.462(2)
Se12 Cu34 2.469(3)
Se13 Cu7 2.411(2)
Se13 Cu2 2.416(2)
Se13 Cu6 2.426(3)
Se13 Cu5 2.427(2)
Se13 Cu9 2.654(2)
Se14 Cu11 2.321(3)
Se14 Cu9 2.352(3)
Se14 Cu27 2.416(3)
Se14 Cu5 2.583(2)
Se14 Cu8 2.703(3)
Se15 Cu9 2.344(2)
Se15 Cu12 2.344(3)
Se15 Cu28 2.398(2)
Se15 Cu7 2.604(2)
Se15 Cu10 2.605(2)
Se16 Cu19 2.405(2)
Se16 Cu18 2.412(2)
Se16 Cu17 2.420(2)
Se16 Cu14 2.427(2)
Se16 Cu21 2.661(3)
Se17 Cu23 2.337(2)
Se17 Cu21 2.355(2)
Se17 Cu3 2.414(3)
Se17 Cu17 2.622(2)
Se17 Cu20 2.713(3)
Se17 Cu6 2.865(3)
Se18 Cu21 2.348(2)
Se18 Cu24 2.354(2)
Se18 Cu4 2.415(3)
Se18 Cu22 2.542(3)
Se18 Cu19 2.590(3)
Se19 Cu26 2.406(2)
Se19 Cu29 2.409(2)
Se19 Cu30 2.414(2)
Se19 Cu31 2.414(2)
Se19 Cu33 2.706(2)
Se20 Cu33 2.355(2)
Se20 Cu35 2.360(2)
Se20 Cu15 2.415(2)
Se20 Cu32 2.527(2)
Se20 Cu29 2.601(2)
Se21 Cu36 2.329(2)
Se21 Cu33 2.341(2)
Se21 Cu16 2.401(2)
Se21 Cu31 2.553(2)
Se21 Cu34 2.741(3)
Se21 Cu18 2.938(2)
Se22 Cu23 2.434(2)
Se22 Cu11 2.454(2)
Se22 Cu35 2.518(2)
Se22 Cu32 2.598(2)
Se22 Cu20 2.608(2)
Se22 Cu8 2.624(3)
Se23 Cu18 2.509(3)
Se23 Cu30 2.531(2)
Se23 Cu6 2.554(2)
Se23 Cu35 2.683(2)
Se23 Cu12 2.683(2)
Se23 Cu24 2.694(2)
Se23 Cu23 2.722(2)
Se23 Cu11 2.798(3)
Se23 Cu36 2.833(2)
Se24 Cu36 2.397(2)
Se24 Cu12 2.485(2)
Se24 Cu24 2.543(2)
Se24 Cu10 2.580(3)
Se24 Cu22 2.635(3)
Se24 Cu34 2.654(3)
Cu1 P2 2.255(5)
Cu1 P1 2.266(5)
Cu1 Cu2 2.673(2)
Cu2 Cu3 2.644(3)
Cu2 Cu4 2.685(3)
Cu2 Cu6 2.773(3)
Cu3 Cu5 2.600(3)
Cu3 Cu6 2.666(3)
Cu3 Cu23 2.703(3)
Cu4 Cu7 2.598(3)
Cu4 Cu24 2.655(3)
Cu4 Cu6 2.718(3)
Cu5 Cu9 2.560(3)
Cu5 Cu8 2.617(3)
Cu5 Cu11 2.705(3)
Cu5 Cu23 2.762(3)
Cu5 Cu6 2.849(3)
Cu6 Cu21 2.585(3)
Cu6 Cu23 2.599(3)
Cu6 Cu24 2.673(3)
Cu6 Cu7 2.857(3)
Cu7 Cu9 2.565(3)
Cu7 Cu10 2.604(2)
Cu7 Cu12 2.701(3)
Cu7 Cu24 2.760(3)
Cu8 P3 2.211(6)
Cu8 Cu11 2.514(3)
Cu9 Cu30 2.563(3)
Cu10 P4 2.210(5)
Cu10 Cu12 2.566(3)
Cu11 Cu23 2.547(3)
Cu11 Cu35 2.569(3)
Cu11 Cu30 2.633(3)
Cu11 Cu27 2.681(3)
Cu11 Cu29 2.749(3)
Cu12 Cu36 2.542(3)
Cu12 Cu24 2.567(2)
Cu12 Cu30 2.654(3)
Cu12 Cu28 2.655(2)
Cu12 Cu31 2.742(3)
Cu13 P5 2.250(4)
Cu13 P6 2.267(4)
Cu13 Cu14 2.719(3)
Cu14 Cu16 2.649(3)
Cu14 Cu15 2.652(3)
Cu14 Cu18 2.774(3)
Cu15 Cu35 2.646(3)
Cu15 Cu17 2.661(3)
Cu15 Cu18 2.766(3)
Cu16 Cu19 2.574(3)
Cu16 Cu36 2.619(3)
Cu16 Cu18 2.694(3)
Cu17 Cu21 2.549(3)
Cu17 Cu20 2.583(3)
Cu17 Cu23 2.703(3)
Cu17 Cu35 2.754(2)
Cu17 Cu18 2.784(3)
Cu18 Cu33 2.575(3)
Cu18 Cu36 2.611(2)
Cu18 Cu35 2.669(3)
Cu18 Cu19 2.826(3)
Cu19 Cu21 2.538(3)
Cu19 Cu22 2.568(3)
Cu19 Cu24 2.689(3)
Cu19 Cu36 2.788(2)
Cu20 P7 2.223(4)
Cu20 Cu23 2.516(3)
Cu21 Cu24 2.895(3)
Cu22 P8 2.223(5)
Cu22 Cu24 2.593(3)
Cu23 Cu35 2.562(3)
Cu24 Cu36 2.550(3)
Cu25 P9 2.267(5)
Cu25 P10 2.278(5)
Cu25 Cu26 2.674(3)
Cu26 Cu28 2.644(2)
Cu26 Cu27 2.672(2)
Cu26 Cu30 2.798(2)
Cu27 Cu29 2.573(3)
Cu27 Cu30 2.711(3)
Cu28 Cu31 2.631(3)
Cu28 Cu30 2.712(2)
Cu29 Cu33 2.523(3)
Cu29 Cu32 2.577(2)
Cu29 Cu35 2.704(2)
Cu29 Cu30 2.870(3)
Cu30 Cu31 2.826(3)
Cu31 Cu33 2.600(3)
Cu31 Cu34 2.601(3)
Cu31 Cu36 2.690(2)
Cu32 P11 2.229(5)
Cu32 Cu35 2.621(2)
Cu33 Cu35 2.853(3)
Cu34 P12 2.205(5)
Cu34 Cu36 2.505(3)
Fe1 C2 2.032(16)
Fe1 C4 2.047(18)
Fe1 C9 2.049(17)
Fe1 C5 2.049(17)
Fe1 C10 2.052(18)
Fe1 C3 2.05(2)
Fe1 C6 2.057(16)
Fe1 C8 2.062(18)
Fe1 C7 2.063(18)
Fe1 C1 2.079(14)
Fe2 C19 2.01(2)
Fe2 C17 2.026(19)
Fe2 C14 2.04(3)
Fe2 C16 2.040(17)
Fe2 C18 2.05(2)
Fe2 C15 2.05(2)
Fe2 C12 2.055(17)
Fe2 C11 2.060(18)
Fe2 C13 2.06(2)
Fe2 C20 2.079(17)
Fe3 C28 2.018(17)
Fe3 C22 2.020(16)
Fe3 C23 2.036(17)
Fe3 C24 2.041(17)
Fe3 C21 2.045(15)
Fe3 C25 2.048(17)
Fe3 C26 2.051(15)
Fe3 C29 2.059(17)
Fe3 C30 2.062(14)
Fe3 C27 2.081(17)
Fe4 C32 2.004(17)
Fe4 C39 2.02(2)
Fe4 C33 2.02(2)
Fe4 C40 2.04(2)
Fe4 C38 2.04(3)
Fe4 C34 2.04(2)
Fe4 C31 2.072(17)
Fe4 C36 2.07(2)
Fe4 C37 2.08(2)
Fe4 C35 2.100(18)
Fe5 C41 2.030(17)
Fe5 C42 2.032(15)
Fe5 C47 2.034(17)
Fe5 C45 2.052(17)
Fe5 C50 2.053(17)
Fe5 C43 2.054(15)
Fe5 C46 2.058(14)
Fe5 C44 2.066(17)
Fe5 C49 2.068(19)
Fe5 C48 2.09(2)
Fe6 C59 2.024(17)
Fe6 C57 2.038(16)
Fe6 C54 2.039(16)
Fe6 C60 2.041(16)
Fe6 C55 2.058(17)
Fe6 C51 2.060(14)
Fe6 C53 2.062(16)
Fe6 C52 2.065(15)
Fe6 C56 2.091(15)
Fe6 C58 2.10(2)
P1 C70 1.81(2)
P1 C61 1.836(13)
P1 C67 1.90(3)
P2 C82 1.79(3)
P2 C79 1.88(2)
P2 C73 1.893(12)
P3 C94 1.77(3)
P3 C85 1.94(2)
P3 C91 2.05(3)
P4 C97 1.71(2)
P4 C97 1.748(19)
P4 C106 1.86(2)
P4 C103 1.96(4)
P4 C103 2.05(4)
P5 C115 1.850(19)
P5 C118 1.856(16)
P5 C109 1.866(8)
P6 C130 1.801(15)
P6 C121 1.844(7)
P6 C127 1.853(16)
P7 C142 1.79(3)
P7 C133 1.847(10)
P7 C139 1.878(18)
P8 C151 1.74(3)
P8 C145 1.840(17)
P8 C154 1.99(3)
P9 C157 1.737(12)
P9 C166 1.79(4)
P9 C163 2.05(2)
P10 C169 1.829(10)
P10 C178 1.853(18)
P10 C175 1.889(19)
P11 C190 1.80(2)
P11 C181 1.826(12)
P11 C187 1.95(3)
P12 C202 1.844(19)
P12 C193 1.852(12)
P12 C199 1.86(2)
C1 C5 1.41(2)
C1 C2 1.45(2)
C2 C3 1.48(3)
C3 C4 1.43(2)
C4 C5 1.48(3)
C6 C7 1.44(2)
C6 C10 1.47(2)
C7 C8 1.46(3)
C8 C9 1.47(3)
C9 C10 1.45(3)
C11 C12 1.40(2)
C11 C15 1.45(3)
C12 C13 1.50(3)
C13 C14 1.37(3)
C14 C15 1.41(3)
C16 C17 1.40(2)
C16 C20 1.47(3)
C17 C18 1.43(3)
C18 C19 1.44(3)
C19 C20 1.42(3)
C21 C22 1.37(2)
C21 C25 1.44(2)
C22 C23 1.44(2)
C23 C24 1.41(2)
C24 C25 1.46(2)
C26 C30 1.42(2)
C26 C27 1.44(2)
C27 C28 1.49(2)
C28 C29 1.38(2)
C29 C30 1.47(2)
C31 C32 1.38(2)
C31 C35 1.52(2)
C32 C33 1.48(2)
C33 C34 1.39(3)
C34 C35 1.45(2)
C36 C37 1.40(3)
C36 C40 1.44(3)
C37 C38 1.47(3)
C38 C39 1.31(3)
C39 C40 1.40(3)
C41 C42 1.39(2)
C41 C45 1.46(2)
C42 C43 1.46(2)
C43 C44 1.44(2)
C44 C45 1.43(3)
C46 C47 1.39(2)
C46 C50 1.48(2)
C47 C48 1.51(3)
C48 C49 1.48(2)
C49 C50 1.43(3)
C51 C52 1.42(2)
C51 C55 1.45(2)
C52 C53 1.44(2)
C53 C54 1.46(2)
C54 C55 1.40(2)
C56 C57 1.39(2)
C56 C60 1.47(2)
C57 C58 1.46(2)
C58 C59 1.45(3)
C59 C60 1.39(3)
C61 C62 1.3900
C61 C66 1.3900
C62 C63 1.3900
C63 C64 1.3900
C64 C65 1.3900
C65 C66 1.3900
C67 C68 1.36(4)
C68 C69 1.69(5)
C70 C71 1.55(4)
C71 C72 1.52(3)
C73 C74 1.3900
C73 C78 1.3900
C74 C75 1.3900
C75 C76 1.3900
C76 C77 1.3900
C77 C78 1.3900
C79 C80 1.51(3)
C80 C81 1.53(3)
C82 C83 1.57(4)
C83 C84 1.51(5)
C85 C86 1.3900
C85 C90 1.3900
C86 C87 1.3900
C87 C88 1.3900
C88 C89 1.3900
C89 C90 1.3900
C91 C92A 1.33(7)
C91 C92 1.52(5)
C92 C93 1.46(7)
C92A C93A 1.14(8)
C94 C95 1.38(3)
C95 C96 1.72(4)
C97 C98 1.3900
C97 C102 1.3900
C98 C99 1.3900
C99 C100 1.3900
C100 C101 1.3900
C101 C102 1.3900
C97 C98 1.3900
C97 C102 1.3900
C98 C99 1.3900
C99 C100 1.3900
C100 C101 1.3900
C101 C102 1.3900
C103 C104 1.59(7)
C104 C105 1.73(11)
C103 C104 1.27(6)
C104 C105 1.85(6)
C106 C107 1.52(3)
C107 C108 1.55(3)
C109 C110 1.3900
C109 C114 1.3900
C110 C111 1.3900
C111 C112 1.3900
C112 C113 1.3900
C113 C114 1.3900
C115 C116 1.53(2)
C116 C117 1.57(3)
C118 C119 1.52(2)
C119 C120 1.52(3)
C121 C122 1.3900
C121 C126 1.3900
C122 C123 1.3900
C123 C124 1.3900
C124 C125 1.3900
C125 C126 1.3900
C127 C128 1.57(2)
C128 C129 1.54(2)
C130 C131 1.56(2)
C131 C132 1.55(2)
C133 C134 1.3900
C133 C138 1.3900
C134 C135 1.3900
C135 C136 1.3900
C136 C137 1.3900
C137 C138 1.3900
C139 C140 1.50(3)
C140 C141 1.56(3)
C142 C143 1.13(6)
C142 C143 1.44(7)
C143 C144 1.78(11)
C143 C144 1.52(9)
C145 C146 1.3900
C145 C150 1.3900
C146 C147 1.3900
C147 C148 1.3900
C148 C149 1.3900
C149 C150 1.3900
C151 C152 1.27(5)
C152 C153 1.62(5)
C154 C155 1.36(5)
C155 C156 1.72(5)
C157 C158 1.3900
C157 C162 1.3900
C158 C159 1.3900
C159 C160 1.3900
C160 C161 1.3900
C161 C162 1.3900
C163 C164 1.47(4)
C164 C165 1.59(6)
C166 C167 1.58(5)
C167 C168 1.51(4)
C169 C170 1.3900
C169 C174 1.3900
C170 C171 1.3900
C171 C172 1.3900
C172 C173 1.3900
C173 C174 1.3900
C175 C176 1.57(3)
C176 C177 1.52(3)
C178 C179 1.54(3)
C179 C180 1.58(3)
C181 C182 1.3900
C181 C186 1.3900
C182 C183 1.3900
C183 C184 1.3900
C184 C185 1.3900
C185 C186 1.3900
C187 C188 1.43(5)
C188 C189 1.61(4)
C190 C191 1.60(3)
C191 C192 1.58(4)
C193 C194 1.3900
C193 C198 1.3900
C194 C195 1.3900
C195 C196 1.3900
C196 C197 1.3900
C197 C198 1.3900
C199 C200 1.52(2)
C199 C200 1.53(2)
C200 C201 1.52(2)
C200 C201 1.53(2)
C202 C203 1.49(2)
C202 C203 1.52(2)
C203 C204 1.53(2)
C203 C204 1.52(2)
